data_1544634
loop_
_publ_author_name
'Jansze, Suzanne M.'
'Wise, Matthew D.'
'Vologzhanina, Anna V.'
'Scopelliti, Rosario'
'Severin, Kay'

_publ_section_title
;
 PdII2L4-type coordination cages up to three nanometers in size
;
_journal_issue 3
_journal_name_full 'Chem. Sci.'
_journal_page_first 1901
_journal_paper_doi 10.1039/C6SC04732G
_journal_volume 8
_journal_year 2017
_chemical_formula_moiety 'C244 H264 B16 Fe8 N56 O56 Pd2, 4(B F4)'
_chemical_formula_sum 'C244 H264 B20 F16 Fe8 N56 O56 Pd2'
_chemical_formula_weight 6056.90
_chemical_name_systematic
;
 ?
;
_space_group_crystal_system triclinic
_space_group_IT_number 2
_space_group_name_Hall '-P 1'
_space_group_name_H-M_alt 'P -1'
_symmetry_space_group_name_Hall '-P 1'
_symmetry_space_group_name_H-M 'P -1'
_atom_sites_solution_hydrogens geom
_audit_creation_date 2016-08-01
_audit_creation_method
;
Olex2 1.2
(compiled 2016.02.19 svn.r3266 for OlexSys, GUI svn.r5155)
;
_audit_update_record
;
2016-10-21 deposited with the CCDC.
2016-11-09 downloaded from the CCDC.
;
_cell_angle_alpha 96.416(4)
_cell_angle_beta 91.400(6)
_cell_angle_gamma 109.195(6)
_cell_formula_units_Z 1
_cell_length_a 20.6996(19)
_cell_length_b 21.9894(10)
_cell_length_c 23.0916(12)
_cell_measurement_reflns_used 6738
_cell_measurement_temperature 140.0(1)
_cell_measurement_theta_max 73.5300
_cell_measurement_theta_min 3.8750
_cell_volume 9843.2(12)
_computing_cell_refinement 'CrysAlisPro 1.171.38.41 (Rigaku OD, 2015)'
_computing_data_collection 'CrysAlisPro 1.171.38.41 (Rigaku OD, 2015)'
_computing_data_reduction 'CrysAlisPro 1.171.38.41 (Rigaku OD, 2015)'
_computing_molecular_graphics 'Olex2 (Dolomanov et al., 2009)'
_computing_publication_material 'Olex2 (Dolomanov et al., 2009)'
_computing_structure_refinement 'XL (Sheldrick, 2008)'
_diffrn_ambient_environment N~2~
_diffrn_ambient_temperature 140.0(1)
_diffrn_detector 'CCD plate'
_diffrn_detector_type Atlas
_diffrn_measured_fraction_theta_full 0.998
_diffrn_measured_fraction_theta_max 0.950
_diffrn_measurement_device 'four-circle diffractometer'
_diffrn_measurement_device_type 'SuperNova, Dual, Cu at zero, Atlas'
_diffrn_measurement_method 'phi and omega scans'
_diffrn_radiation_monochromator mirror
_diffrn_radiation_probe x-ray
_diffrn_radiation_type 'Cu K\a'
_diffrn_radiation_wavelength 1.54184
_diffrn_reflns_av_R_equivalents 0.0991
_diffrn_reflns_av_unetI/netI 0.1496
_diffrn_reflns_Laue_measured_fraction_full 0.998
_diffrn_reflns_Laue_measured_fraction_max 0.950
_diffrn_reflns_limit_h_max 23
_diffrn_reflns_limit_h_min -26
_diffrn_reflns_limit_k_max 27
_diffrn_reflns_limit_k_min -25
_diffrn_reflns_limit_l_max 28
_diffrn_reflns_limit_l_min -20
_diffrn_reflns_number 74423
_diffrn_reflns_point_group_measured_fraction_full 0.998
_diffrn_reflns_point_group_measured_fraction_max 0.950
_diffrn_reflns_theta_full 67.500
_diffrn_reflns_theta_max 76.928
_diffrn_reflns_theta_min 3.603
_diffrn_source 'micro-focus sealed X-ray tube'
_diffrn_source_type 'SuperNova (Cu) X-ray Source'
_exptl_absorpt_coefficient_mu 3.576
_exptl_absorpt_correction_T_max 0.639
_exptl_absorpt_correction_T_min 0.393
_exptl_absorpt_correction_type gaussian
_exptl_absorpt_process_details
;
CrysAlisPro 1.171.38.41 (Rigaku Oxford Diffraction, 2015)
Numerical absorption correction based on gaussian integration over
            a multifaceted crystal model
Empirical absorption correction using spherical harmonics,
 implemented in SCALE3 ABSPACK scaling algorithm.
;
_exptl_crystal_colour violet
_exptl_crystal_colour_primary violet
_exptl_crystal_density_diffrn 1.022
_exptl_crystal_description prism
_exptl_crystal_F_000 3112
_exptl_crystal_recrystallization_method 'Re-crystallisation from solvent: MeCN/DMSO/diethyl ether '
_exptl_crystal_size_max 0.357
_exptl_crystal_size_mid 0.286
_exptl_crystal_size_min 0.177
_refine_diff_density_max 2.280
_refine_diff_density_min -3.570
_refine_diff_density_rms 0.131
_refine_ls_extinction_method none
_refine_ls_goodness_of_fit_ref 1.063
_refine_ls_hydrogen_treatment constr
_refine_ls_matrix_type full
_refine_ls_number_parameters 1697
_refine_ls_number_reflns 39511
_refine_ls_number_restraints 71
_refine_ls_restrained_S_all 1.067
_refine_ls_R_factor_all 0.2287
_refine_ls_R_factor_gt 0.1499
_refine_ls_shift/su_max 0.015
_refine_ls_shift/su_mean 0.000
_refine_ls_structure_factor_coef Fsqd
_refine_ls_weighting_details 'w=1/[\s^2^(Fo^2^)+(0.0100P)^2^+90.0000P] where P=(Fo^2^+2Fc^2^)/3'
_refine_ls_weighting_scheme calc
_refine_ls_wR_factor_gt 0.2913
_refine_ls_wR_factor_ref 0.3359
_reflns_Friedel_coverage 0.000
_reflns_number_gt 18393
_reflns_number_total 39518
_reflns_threshold_expression 'I > 2\s(I)'
_cod_data_source_file c6sc04732g2.cif
_cod_data_source_block 5
_cod_depositor_comments 'Adding full bibliography for 1544629--1544635.cif.'
_cod_database_code 1544634
_shelxl_version_number 2014-3
_shelx_space_group_comment
;
The symmetry employed for this shelxl refinement is uniquely defined
by the following loop, which should always be used as a source of
symmetry information in preference to the above space-group names.
They are only intended as comments.
;
_olex2_refinement_description
;
1. Others
 Fixed Sof: H15A(0.5) H15B(0.5) H15C(0.5) H15D(0.5) C16(0.5) H16A(0.5)
 H16B(0.5) C17(0.5) H17A(0.5) H17B(0.5) H18A(0.5) H18B(0.5) H18C(0.5) H18D(0.5)
 H69A(0.5) H69B(0.5) H69C(0.5) H69D(0.5) C70(0.5) H70A(0.5) H70B(0.5) C71(0.5)
 H71A(0.5) H71B(0.5) H72C(0.5) H72D(0.5) H72A(0.5) H72B(0.5) H11E(0.5)
 H11F(0.5) H11G(0.5) H11H(0.5) C114(0.5) H11I(0.5) H11J(0.5) C115(0.5)
 H11K(0.5) H11L(0.5) H11O(0.5) H11P(0.5) H11M(0.5) H11N(0.5) C16A(0.5)
 H16C(0.5) H16D(0.5) C17A(0.5) H17C(0.5) H17D(0.5) C71A(0.5) H71C(0.5)
 H71D(0.5) C70A(0.5) H70C(0.5) H70D(0.5) C12(0.5) H12A(0.5) H12B(0.5) C1A(0.5)
 H1AA(0.5) H1AB(0.5)
 Fixed Uiso: H0AA(0.093) H0AB(0.093) H3A(0.101) H3B(0.101) H3AA(0.1) H3AB(0.1)
 H3CA(0.107) H4A(0.119) H4B(0.119) H5A(0.114) H5B(0.114) H6A(0.087) H6B(0.087)
 H9A(0.082) H9B(0.082) H10A(0.099) H10B(0.099) H11A(0.094) H11B(0.094)
 H15A(0.127) H15B(0.127) H15C(0.127) H15D(0.127) H16A(0.122) H16B(0.122)
 H17A(0.107) H17B(0.107) H18A(0.143) H18B(0.143) H18C(0.143) H18D(0.143)
 H19(0.068) H21(0.087) H22(0.083) H23(0.085) H25(0.095) H26(0.097) H28(0.121)
 H29(0.096) H35A(0.094) H35B(0.094) H36A(0.143) H36B(0.143) H37A(0.137)
 H37B(0.137) H38A(0.102) H38B(0.102) H41A(0.089) H41B(0.089) H42A(0.096)
 H42B(0.096) H43A(0.086) H43B(0.086) H46A(0.123) H46B(0.123) H47A(0.148)
 H47B(0.148) H48A(0.131) H48B(0.131) H49A(0.107) H49B(0.107) H52(0.163)
 H51(0.163) H55(0.163) H54(0.163) H56(0.075) H58(0.089) H59(0.089) H60(0.077)
 H69A(0.127) H69B(0.127) H69C(0.127) H69D(0.127) H70A(0.094) H70B(0.094)
 H71A(0.128) H71B(0.128) H72C(0.131) H72D(0.131) H72A(0.131) H72B(0.131)
 H75A(0.079) H75B(0.079) H76A(0.098) H76B(0.098) H77A(0.083) H77B(0.083)
 H78A(0.073) H78B(0.073) H79(0.079) H81(0.095) H82(0.105) H83(0.088) H85(0.136)
 H86(0.122) H88(0.132) H89(0.115) H90A(0.137) H90B(0.137) H91A(0.151)
 H91B(0.151) H92A(0.129) H92B(0.129) H94(0.112) H95(0.115) H97(0.092)
 H98(0.082) H10C(0.089) H10D(0.089) H10E(0.091) H10F(0.091) H10G(0.105)
 H10H(0.105) H10I(0.099) H10J(0.099) H10K(0.108) H10L(0.108) H10M(0.144)
 H10N(0.144) H10O(0.123) H10P(0.123) H11C(0.112) H11D(0.112) H11E(0.095)
 H11F(0.095) H11G(0.095) H11H(0.095) H11I(0.08) H11J(0.08) H11K(0.086)
 H11L(0.086) H11O(0.099) H11P(0.099) H11M(0.099) H11N(0.099) H117(0.095)
 H119(0.093) H120(0.089) H16C(0.122) H16D(0.122) H17C(0.107) H17D(0.107)
 H71C(0.128) H71D(0.128) H70C(0.094) H70D(0.094) H12A(0.086) H12B(0.086)
 H1AA(0.08) H1AB(0.08) H32A(0.143) H32B(0.143) H31A(0.123) H31B(0.123)
 H30A(0.136) H30B(0.136) F1(0.08) F3(0.08) B9(0.08) F4(0.08) F2(0.08) F7(0.08)
 F6(0.08) F5(0.08) F8(0.08)
 Fixed X: H0AA(1.105) H0AB(1.1407) H3A(0.5453) H3B(0.4675) H3AA(0.7419)
 H3AB(0.7496) H3CA(1.395) H4A(0.5262) H4B(0.5888) H5A(0.4538) H5B(0.5159)
 H6A(0.4957) H6B(0.5734) H9A(0.6904) H9B(0.628) H10A(0.6568) H10B(0.7283)
 H11A(0.6778) H11B(0.6348) H15A(0.3117) H15B(0.324) H15C(0.2976) H15D(0.3305)
 H16A(0.2112) H16B(0.2307) H17A(0.2128) H17B(0.251) H18A(0.334) H18B(0.3039)
 H18C(0.3364) H18D(0.287) H19(0.6068) H21(0.4034) H22(0.4163) H23(0.5217)
 H25(0.5315) H26(0.5244) H28(0.4521) H29(0.4602) H35A(0.8852) H35B(0.9318)
 H36A(0.8457) H36B(0.8184) H37A(0.7396) H37B(0.7403) H38A(0.7709) H38B(0.7318)
 H41A(1.1421) H41B(1.1187) H42A(1.0418) H42B(1.0243) H43A(0.9374) H43B(0.986)
 H46A(1.0307) H46B(1.0042) H47A(0.8992) H47B(0.9556) H48A(0.9384) H48B(0.8715)
 H49A(0.8149) H49B(0.8541) H52(0.7144) H51(0.8065) H55(0.6747) H54(0.5826)
 H56(1.1861) H58(1.0667) H59(1.1628) H60(1.2642) H69A(0.8946) H69B(0.9478)
 H69C(0.9345) H69D(0.8908) H70A(0.9686) H70B(0.8898) H71A(0.9476) H71B(0.8897)
 H72C(0.8423) H72D(0.8998) H72A(0.8467) H72B(0.8795) H75A(0.5681) H75B(0.5979)
 H76A(0.4861) H76B(0.4796) H77A(0.4701) H77B(0.5473) H78A(0.5521) H78B(0.5038)
 H79(0.6803) H81(0.676) H82(0.6436) H83(0.6468) H85(0.6724) H86(0.6848)
 H88(0.89) H89(0.8742) H90A(0.7052) H90B(0.758) H91A(0.7091) H91B(0.6835)
 H92A(0.7628) H92B(0.8218) H94(0.9526) H95(0.8646) H97(0.8371) H98(0.914)
 H10C(1.1042) H10D(1.1692) H10E(1.1065) H10F(1.0835) H10G(0.9882) H10H(0.9921)
 H10I(1.0119) H10J(0.9534) H10K(1.3265) H10L(1.3147) H10M(1.3543) H10N(1.2846)
 H10O(1.2783) H10P(1.2878) H11C(1.1722) H11D(1.1725) H11E(1.1085) H11F(1.0699)
 H11G(1.0447) H11H(1.1161) H11I(0.9641) H11J(1.0082) H11K(0.9333) H11L(0.928)
 H11O(0.9199) H11P(0.9735) H11M(0.9568) H11N(0.9205) H117(1.2428) H119(1.318)
 H120(1.3989) H16C(0.2324) H16D(0.2286) H17C(0.2339) H17D(0.3033) H71C(0.9637)
 H71D(0.9765) H70C(0.994) H70D(0.985) H12A(1.0154) H12B(0.9376) H1AA(1.0607)
 H1AB(1.0347) H32A(0.5252) H32B(0.5016) H31A(0.5235) H31B(0.4504) H30A(0.5559)
 H30B(0.4855)
 Fixed Y: H0AA(0.3296) H0AB(0.3123) H3A(0.3566) H3B(0.3373) H3AA(0.7597)
 H3AB(0.6961) H3CA(0.0298) H4A(0.3237) H4B(0.3894) H5A(0.3868) H5B(0.4016)
 H6A(0.4979) H6B(0.5) H9A(0.5838) H9B(0.5838) H10A(0.693) H10B(0.6807)
 H11A(0.7256) H11B(0.7408) H15A(0.4334) H15B(0.5037) H15C(0.4308) H15D(0.4885)
 H16A(0.4692) H16B(0.4442) H17A(0.5359) H17B(0.5716) H18A(0.6254) H18B(0.5769)
 H18C(0.6255) H18D(0.5556) H19(0.7263) H21(0.6837) H22(0.7702) H23(0.8306)
 H25(0.4321) H26(0.3466) H28(0.2139) H29(0.2976) H35A(0.0205) H35B(0.0889)
 H36A(0.1091) H36B(0.0321) H37A(0.0218) H37B(0.0828) H38A(0.1517) H38B(0.0873)
 H41A(0.4251) H41B(0.39) H42A(0.4452) H42B(0.4011) H43A(0.3581) H43B(0.3641)
 H46A(0.0448) H46B(-0.0029) H47A(-0.0535) H47B(-0.0516) H48A(0.0395) H48B(-
 0.0238) H49A(0.0163) H49B(0.0797) H52(0.2688) H51(0.2638) H55(0.1292)
 H54(0.1341) H56(0.16) H58(0.0338) H59(0.0049) H60(0.0538) H69A(0.4402)
 H69B(0.5048) H69C(0.4788) H69D(0.4487) H70A(0.5033) H70B(0.4917) H71A(0.599)
 H71B(0.5304) H72C(0.6142) H72D(0.6458) H72A(0.5976) H72B(0.6497) H75A(0.2993)
 H75B(0.3087) H76A(0.2857) H76B(0.3298) H77A(0.3778) H77B(0.3824) H78A(0.48)
 H78B(0.4488) H79(0.7126) H81(0.6725) H82(0.7643) H83(0.8348) H85(0.2696)
 H86(0.175) H88(0.2565) H89(0.3449) H90A(0.095) H90B(0.0703) H91A(0.1711)
 H91B(0.0991) H92A(0.1744) H92B(0.1864) H94(0.1948) H95(0.1937) H97(0.0087)
 H98(0.0062) H10C(0.1999) H10D(0.2481) H10E(0.3106) H10F(0.2985) H10G(0.2171)
 H10H(0.2851) H10I(0.2538) H10J(0.1914) H10K(0.178) H10L(0.102) H10M(0.1442)
 H10N(0.0834) H10O(0.171) H10P(0.2162) H11C(0.1773) H11D(0.1048) H11E(-0.1092)
 H11F(-0.0938) H11G(-0.1028) H11H(-0.0953) H11I(-0.1511) H11J(-0.1953) H11K(-
 0.1508) H11L(-0.1978) H11O(-0.0854) H11P(-0.1064) H11M(-0.0922) H11N(-0.0963)
 H117(0.1355) H119(0.0403) H120(0.0797) H16C(0.5028) H16D(0.4768) H17C(0.5826)
 H17D(0.6039) H71C(0.6134) H71D(0.6169) H70C(0.5399) H70D(0.5898) H12A(-0.1562)
 H12B(-0.1912) H1AA(-0.1557) H1AB(-0.1951) H32A(0.127) H32B(0.1893)
 H31A(0.1415) H31B(0.1382) H30A(0.2549) H30B(0.2545)
 Fixed Z: H0AA(0.0431) H0AB(0.0983) H3A(0.7196) H3B(0.7375) H3AA(0.6157)
 H3AB(0.6386) H3CA(0.2044) H4A(0.8194) H4B(0.816) H5A(0.8451) H5B(0.893)
 H6A(0.8679) H6B(0.8614) H9A(0.5694) H9B(0.5272) H10A(0.543) H10B(0.5351)
 H11A(0.7015) H11B(0.6498) H15A(0.5622) H15B(0.5429) H15C(0.5757) H15D(0.5373)
 H16A(0.5683) H16B(0.6267) H17A(0.6575) H17B(0.6057) H18A(0.6706) H18B(0.7176)
 H18C(0.6932) H18D(0.7053) H19(0.8411) H21(0.8279) H22(0.9043) H23(0.9451)
 H25(0.471) H26(0.3955) H28(0.5031) H29(0.5789) H35A(-0.0848) H35B(-0.1024)
 H36A(-0.1417) H36B(-0.1545) H37A(-0.0957) H37B(-0.1276) H38A(-0.0459) H38B(-
 0.0179) H41A(0.1038) H41B(0.1607) H42A(0.1338) H42B(0.0718) H43A(0.1237)
 H43B(0.1805) H46A(0.2101) H46B(0.1501) H47A(0.1855) H47B(0.2348) H48A(0.2859)
 H48B(0.2799) H49A(0.2147) H49B(0.2599) H52(0.288) H51(0.2331) H55(0.1126)
 H54(0.1675) H56(0.0784) H58(-0.0516) H59(-0.0778) H60(-0.0295) H69A(1.0158)
 H69B(0.9964) H69C(0.9872) H69D(1.04) H70A(1.0915) H70B(1.1037) H71A(1.1386)
 H71B(1.1199) H72C(1.1099) H72D(1.0662) H72A(1.1156) H72B(1.0721) H75A(0.9412)
 H75B(1.0074) H76A(1.0151) H76B(0.9661) H77A(1.0622) H77B(1.079) H78A(1.0562)
 H78B(0.9979) H79(0.9395) H81(1.1034) H82(1.1312) H83(1.0653) H85(0.8364)
 H86(0.7873) H88(0.8182) H89(0.8703) H90A(0.7528) H90B(0.7157) H91A(0.689)
 H91B(0.6552) H92A(0.6002) H92B(0.6512) H94(0.493) H95(0.5543) H97(0.5755)
 H98(0.5045) H10C(0.1992) H10D(0.2394) H10E(0.2802) H10F(0.2122) H10G(0.2281)
 H10H(0.2633) H10I(0.3508) H10J(0.3172) H10K(0.4407) H10L(0.4261) H10M(0.5272)
 H10N(0.5209) H10O(0.5913) H10P(0.5401) H11C(0.5511) H11D(0.5522) H11E(0.287)
 H11F(0.2322) H11G(0.2354) H11H(0.2683) H11I(0.2586) H11J(0.2734) H11K(0.275)
 H11L(0.3246) H11O(0.3639) H11P(0.4012) H11M(0.405) H11N(0.342) H117(0.1694)
 H119(0.2751) H120(0.1216) H16C(0.5543) H16D(0.6162) H17C(0.6285) H17D(0.595)
 H71C(1.1302) H71D(1.062) H70C(1.091) H70D(1.0481) H12A(0.3706) H12B(0.3452)
 H1AA(0.3373) H1AB(0.2733) H32A(0.2393) H32B(0.2339) H31A(0.3397) H31B(0.3128)
 H30A(0.3626) H30B(0.3315)
;
_olex2_submission_special_instructions 'No special instructions were received'

loop_
_space_group_symop_operation_xyz
'x, y, z'
'-x, -y, -z'

loop_
_atom_site_label
_atom_site_type_symbol
_atom_site_fract_x
_atom_site_fract_y
_atom_site_fract_z
_atom_site_U_iso_or_equiv
_atom_site_adp_type
_atom_site_occupancy
_atom_site_site_symmetry_order
_atom_site_calc_flag
_atom_site_refinement_flags_posn
_atom_site_refinement_flags_adp
_atom_site_refinement_flags_occupancy
_atom_site_disorder_assembly
_atom_site_disorder_group
Pd1 Pd 0.67035(5) 0.83887(4) 0.93230(4) 0.0631(3) Uani 1 1 d . . . . .
Fe1 Fe 0.50051(11) 0.53521(9) 0.68071(7) 0.0618(5) Uani 1 1 d . . . . .
Fe2 Fe 0.93441(11) 0.15316(8) 0.09018(8) 0.0638(5) Uani 1 1 d . . . . .
Fe3 Fe 0.72618(10) 0.49843(8) 0.94046(7) 0.0597(5) Uani 1 1 d . . . . .
Fe4 Fe 1.10539(12) 0.09252(9) 0.35897(8) 0.0697(6) Uani 1 1 d . . . . .
O1 O 0.5207(5) 0.5893(4) 0.8026(3) 0.087(3) Uani 1 1 d . . . . .
O2 O 0.4907(7) 0.4032(5) 0.6397(4) 0.128(5) Uani 1 1 d . . . . .
O3 O 0.5513(6) 0.6701(4) 0.7347(4) 0.113(4) Uani 1 1 d . . . . .
O4 O 0.5575(5) 0.4836(4) 0.5822(4) 0.087(3) Uani 1 1 d . . . . .
O5 O 0.4352(6) 0.6135(6) 0.7511(4) 0.118(4) Uani 1 1 d . . . . .
O6 O 0.4366(5) 0.4491(5) 0.5748(4) 0.106(4) Uani 1 1 d . . . . .
O7 O 0.7995(6) 0.1679(6) 0.0746(4) 0.109(4) Uani 1 1 d . . . . .
O8 O 0.9941(5) 0.0913(5) 0.0005(4) 0.090(3) Uani 1 1 d . . . . .
O9 O 0.8742(5) 0.2415(4) 0.1507(4) 0.081(3) Uani 1 1 d . . . . .
O10 O 1.0431(6) 0.0988(6) 0.0958(5) 0.111(4) Uani 1 1 d . . . . .
O11 O 0.8228(5) 0.1291(5) 0.1667(5) 0.104(4) Uani 1 1 d . . . . .
O12 O 1.0704(5) 0.1937(5) 0.0475(5) 0.110(3) Uani 1 1 d . U . . .
O14 O 0.5923(7) 0.2095(7) 0.2720(6) 0.141(5) Uani 1 1 d D U . . .
O15 O 0.7474(5) 0.6085(4) 1.0303(4) 0.083(3) Uani 1 1 d . . . . .
O16 O 0.8206(5) 0.4261(5) 0.9211(4) 0.084(3) Uani 1 1 d . . . . .
O17 O 0.7191(4) 0.6272(3) 0.9328(3) 0.066(2) Uani 1 1 d . . . . .
O18 O 0.7349(5) 0.4095(4) 0.8408(3) 0.077(3) Uani 1 1 d . . . . .
O19 O 0.6312(4) 0.5599(3) 0.9892(3) 0.0588(19) Uani 1 1 d . . . . .
O20 O 0.7041(5) 0.3607(4) 0.9311(4) 0.083(3) Uani 1 1 d . . . . .
O21 O 1.0661(6) 0.1245(6) 0.4754(4) 0.101(3) Uani 1 1 d . . . . .
O22 O 1.2443(6) 0.0959(6) 0.3338(4) 0.103(3) Uani 1 1 d . . . . .
O23 O 0.9914(6) 0.1327(6) 0.3958(5) 0.121(5) Uani 1 1 d . . . . .
O24 O 1.1902(6) 0.1440(4) 0.2652(4) 0.102(4) Uani 1 1 d . . . . .
O25 O 0.9865(6) 0.0287(5) 0.4200(4) 0.108(4) Uani 1 1 d . . . . .
O26 O 1.1585(5) 0.0286(4) 0.2639(4) 0.094(3) Uani 1 1 d . . . . .
O27 O 0.8022(6) 0.1569(5) 0.7643(5) 0.102(4) Uani 1 1 d . . . . .
O28 O 0.7900(5) 0.0948(4) 0.6081(4) 0.099(3) Uani 1 1 d . . . . .
N1 N 0.5184(6) 0.5371(5) 0.7627(3) 0.074(3) Uani 1 1 d . . . . .
N2 N 0.4992(8) 0.4497(5) 0.6871(4) 0.099(4) Uani 1 1 d . . . . .
N3 N 0.5565(7) 0.6249(5) 0.6901(4) 0.088(4) Uani 1 1 d . . . . .
N4 N 0.5634(6) 0.5386(5) 0.6221(4) 0.071(3) Uani 1 1 d . . . . .
N5 N 0.4283(7) 0.5683(6) 0.7028(5) 0.102(5) Uani 1 1 d . . . . .
N6 N 0.4289(6) 0.4939(6) 0.6200(4) 0.087(4) Uani 1 1 d . . . . .
N7 N 0.8531(7) 0.1461(6) 0.0519(5) 0.110(5) Uani 1 1 d . . . . .
N8 N 0.9381(6) 0.1080(5) 0.0142(4) 0.073(3) Uani 1 1 d . . . . .
N9AA N 0.8803(6) 0.1149(5) 0.1509(5) 0.086(3) Uani 1 1 d . . . . .
N10 N 0.9855(6) 0.1046(6) 0.1205(5) 0.083(3) Uani 1 1 d . . . . .
N11 N 0.9312(6) 0.2355(5) 0.1260(5) 0.074(3) Uani 1 1 d . . . . .
N12 N 1.0174(6) 0.2108(5) 0.0749(6) 0.097(4) Uani 1 1 d . . . . .
N13 N 0.5842(6) 0.7891(5) 0.9000(4) 0.076(3) Uani 1 1 d . U . . .
N14 N 1.2391(6) 0.1117(4) 0.0307(4) 0.077(3) Uani 1 1 d . . . . .
N15 N 0.7700(6) 0.5579(5) 1.0062(5) 0.083(3) Uani 1 1 d . . . . .
N16 N 0.8092(6) 0.4787(5) 0.9521(5) 0.072(3) Uani 1 1 d . . . . .
N17 N 0.7246(5) 0.5697(4) 0.9030(4) 0.065(3) Uani 1 1 d . . . . .
N18 N 0.7252(6) 0.4667(4) 0.8597(4) 0.070(3) Uani 1 1 d . . . . .
N19 N 0.6427(5) 0.5023(4) 0.9736(4) 0.058(2) Uani 1 1 d . . . . .
N20 N 0.6803(6) 0.4101(4) 0.9511(4) 0.071(3) Uani 1 1 d . . . . .
N21 N 1.1161(6) 0.1213(5) 0.4418(4) 0.076(3) Uani 1 1 d . . . . .
N22 N 1.1976(8) 0.1015(6) 0.3772(5) 0.101(4) Uani 1 1 d . . . . .
N23 N 1.0405(7) 0.1372(6) 0.3568(5) 0.099(4) Uani 1 1 d . . . . .
N24 N 1.1347(6) 0.1454(5) 0.2983(4) 0.077(3) Uani 1 1 d . . . . .
N25 N 1.0340(6) 0.0251(6) 0.3779(5) 0.088(4) Uani 1 1 d . . . . .
N26 N 1.1089(6) 0.0208(5) 0.3038(5) 0.085(4) Uani 1 1 d . . . . .
N27 N 0.6628(5) 0.7797(4) 0.9942(4) 0.057(2) Uani 1 1 d . . . . .
N28 N 1.3168(5) 0.1083(4) 0.1355(4) 0.061(2) Uani 1 1 d . . . . .
C0AA C 1.1016(7) 0.3250(5) 0.0852(6) 0.078(4) Uani 1 1 d . . . . .
H0AA H 1.1050 0.3296 0.0431 0.093 Uiso 1 1 calc R . . . .
H0AB H 1.1407 0.3123 0.0983 0.093 Uiso 1 1 calc R . . . .
C1 C 0.5194(7) 0.4857(5) 0.7831(4) 0.063(3) Uani 1 1 d . . . . .
C2 C 0.5132(8) 0.4333(6) 0.7369(5) 0.075(4) Uani 1 1 d . . . . .
C3 C 0.5141(8) 0.3694(6) 0.7464(5) 0.084(4) Uani 1 1 d . . . . .
H3A H 0.5453 0.3566 0.7196 0.101 Uiso 1 1 calc R . . . .
H3B H 0.4675 0.3373 0.7375 0.101 Uiso 1 1 calc R . . . .
C3AA C 0.7169(8) 0.7139(6) 0.6205(5) 0.083(4) Uani 1 1 d . . . . .
H3AA H 0.7419 0.7597 0.6157 0.100 Uiso 1 1 calc R . . . .
H3AB H 0.7496 0.6961 0.6386 0.100 Uiso 1 1 calc R . . . .
C3CA C 1.3639(8) 0.0522(6) 0.1977(6) 0.089(4) Uani 1 1 d . . . . .
H3CA H 1.3950 0.0298 0.2044 0.107 Uiso 1 1 calc R . . . .
C4 C 0.5383(9) 0.3690(7) 0.8106(6) 0.099(5) Uani 1 1 d . . . . .
H4A H 0.5262 0.3237 0.8194 0.119 Uiso 1 1 calc R . . . .
H4B H 0.5888 0.3894 0.8160 0.119 Uiso 1 1 calc R . . . .
C5 C 0.5041(9) 0.4063(7) 0.8523(5) 0.095(5) Uani 1 1 d . . . . .
H5A H 0.4538 0.3868 0.8451 0.114 Uiso 1 1 calc R . . . .
H5B H 0.5159 0.4016 0.8930 0.114 Uiso 1 1 calc R . . . .
C6 C 0.5255(7) 0.4779(6) 0.8456(4) 0.072(3) Uani 1 1 d . . . . .
H6A H 0.4957 0.4979 0.8679 0.087 Uiso 1 1 calc R . . . .
H6B H 0.5734 0.5000 0.8614 0.087 Uiso 1 1 calc R . . . .
C7 C 0.6088(7) 0.6453(6) 0.6573(5) 0.065(3) Uani 1 1 d . . . . .
C8 C 0.6080(6) 0.5915(5) 0.6141(4) 0.057(3) Uani 1 1 d . . . . .
C9 C 0.6550(7) 0.6043(6) 0.5644(5) 0.068(3) Uani 1 1 d . . . . .
H9A H 0.6904 0.5838 0.5694 0.082 Uiso 1 1 calc R . . . .
H9B H 0.6280 0.5838 0.5272 0.082 Uiso 1 1 calc R . . . .
C10 C 0.6898(8) 0.6753(6) 0.5608(5) 0.082(4) Uani 1 1 d . . . . .
H10A H 0.6568 0.6930 0.5430 0.099 Uiso 1 1 calc R . . . .
H10B H 0.7283 0.6807 0.5351 0.099 Uiso 1 1 calc R . . . .
C11 C 0.6585(7) 0.7109(6) 0.6607(5) 0.079(4) Uani 1 1 d . . . . .
H11A H 0.6778 0.7256 0.7015 0.094 Uiso 1 1 calc R . . . .
H11B H 0.6348 0.7408 0.6498 0.094 Uiso 1 1 calc R . . . .
C13 C 0.3751(8) 0.5531(7) 0.6696(6) 0.079(4) Uani 1 1 d . . . . .
C14 C 0.3744(7) 0.5065(8) 0.6202(5) 0.081(4) Uani 1 1 d . . . . .
C15 C 0.3154(8) 0.4786(9) 0.5766(6) 0.106(6) Uani 1 1 d D . . . .
H15A H 0.3117 0.4334 0.5622 0.127 Uiso 0.5 1 calc R . P A 1
H15B H 0.3240 0.5037 0.5429 0.127 Uiso 0.5 1 calc R . P A 1
H15C H 0.2976 0.4308 0.5757 0.127 Uiso 0.5 1 calc R . P B 2
H15D H 0.3305 0.4885 0.5373 0.127 Uiso 0.5 1 calc R . P B 2
C16 C 0.2463(18) 0.4787(14) 0.6010(16) 0.102(7) Uiso 0.5 1 d D . P C 1
H16A H 0.2112 0.4692 0.5683 0.122 Uiso 0.5 1 calc R . P C 1
H16B H 0.2307 0.4442 0.6267 0.122 Uiso 0.5 1 calc R . P C 1
C17 C 0.2536(16) 0.5422(13) 0.6344(13) 0.089(6) Uiso 0.5 1 d D . P C 1
H17A H 0.2128 0.5359 0.6575 0.107 Uiso 0.5 1 calc R . P C 1
H17B H 0.2510 0.5716 0.6057 0.107 Uiso 0.5 1 calc R . P C 1
C18 C 0.3177(9) 0.5791(10) 0.6769(6) 0.119(7) Uani 1 1 d . . . . .
H18A H 0.3340 0.6254 0.6706 0.143 Uiso 0.5 1 calc R . P C 1
H18B H 0.3039 0.5769 0.7176 0.143 Uiso 0.5 1 calc R . P C 1
H18C H 0.3364 0.6255 0.6932 0.143 Uiso 0.5 1 calc R . P C 2
H18D H 0.2870 0.5556 0.7053 0.143 Uiso 0.5 1 calc R . P C 2
C19 C 0.5684(6) 0.7368(5) 0.8549(4) 0.057(3) Uani 1 1 d . . . . .
H19 H 0.6068 0.7263 0.8411 0.068 Uiso 1 1 calc R . . . .
C20 C 0.5078(7) 0.6994(6) 0.8284(5) 0.064(3) Uani 1 1 d . . . . .
C21 C 0.4471(7) 0.7097(6) 0.8456(5) 0.073(3) Uani 1 1 d . . . . .
H21 H 0.4034 0.6837 0.8279 0.087 Uiso 1 1 calc R . . . .
C22 C 0.4553(7) 0.7607(6) 0.8907(5) 0.069(3) Uani 1 1 d . . . . .
H22 H 0.4163 0.7702 0.9043 0.083 Uiso 1 1 calc R . . . .
C23 C 0.5194(8) 0.7967(5) 0.9150(5) 0.071(4) Uani 1 1 d . . . . .
H23 H 0.5217 0.8306 0.9451 0.085 Uiso 1 1 calc R . . . .
C24 C 0.4934(6) 0.3728(5) 0.5335(4) 0.061(3) Uani 1 1 d . . . . .
C25 C 0.5147(7) 0.3881(6) 0.4784(5) 0.079(4) Uani 1 1 d . . . . .
H25 H 0.5315 0.4321 0.4710 0.095 Uiso 1 1 calc R . . . .
C26 C 0.5109(7) 0.3370(7) 0.4334(5) 0.081(4) Uani 1 1 d . . . . .
H26 H 0.5244 0.3466 0.3955 0.097 Uiso 1 1 calc R . . . .
C27 C 0.4881(9) 0.2744(7) 0.4446(6) 0.097(5) Uani 1 1 d . . . . .
C28 C 0.4684(9) 0.2581(7) 0.4963(6) 0.101(5) Uani 1 1 d . . . . .
H28 H 0.4521 0.2139 0.5031 0.121 Uiso 1 1 calc R . . . .
C29 C 0.4726(8) 0.3088(6) 0.5412(5) 0.080(4) Uani 1 1 d . . . . .
H29 H 0.4602 0.2976 0.5789 0.096 Uiso 1 1 calc R . . . .
C33 C 0.8354(6) 0.1166(6) -0.0031(5) 0.067(3) Uani 1 1 d . . . . .
C34 C 0.8906(7) 0.0969(5) -0.0235(6) 0.065(3) Uani 1 1 d . . . . .
C35 C 0.8884(8) 0.0664(6) -0.0850(5) 0.078(4) Uani 1 1 d . . . . .
H35A H 0.8852 0.0205 -0.0848 0.094 Uiso 1 1 calc R . . . .
H35B H 0.9318 0.0889 -0.1024 0.094 Uiso 1 1 calc R . . . .
C36 C 0.8290(9) 0.0690(9) -0.1229(7) 0.119(6) Uani 1 1 d . . . . .
H36A H 0.8457 0.1091 -0.1417 0.143 Uiso 1 1 calc R . . . .
H36B H 0.8184 0.0321 -0.1545 0.143 Uiso 1 1 calc R . . . .
C37 C 0.7665(9) 0.0675(9) -0.0994(7) 0.114(6) Uani 1 1 d . . . . .
H37A H 0.7396 0.0218 -0.0957 0.137 Uiso 1 1 calc R . . . .
H37B H 0.7403 0.0828 -0.1276 0.137 Uiso 1 1 calc R . . . .
C38 C 0.7721(7) 0.1083(7) -0.0396(6) 0.085(4) Uani 1 1 d . . . . .
H38A H 0.7709 0.1517 -0.0459 0.102 Uiso 1 1 calc R . . . .
H38B H 0.7318 0.0873 -0.0179 0.102 Uiso 1 1 calc R . . . .
C39 C 0.9809(6) 0.2867(5) 0.1204(5) 0.060(3) Uani 1 1 d . . . . .
C40 C 1.0368(6) 0.2736(6) 0.0936(6) 0.069(3) Uani 1 1 d . . . . .
C41 C 1.1060(7) 0.3897(5) 0.1191(6) 0.074(4) Uani 1 1 d . . . . .
H41A H 1.1421 0.4251 0.1038 0.089 Uiso 1 1 calc R . . . .
H41B H 1.1187 0.3900 0.1607 0.089 Uiso 1 1 calc R . . . .
C42 C 1.0365(7) 0.4015(6) 0.1136(6) 0.080(4) Uani 1 1 d . . . . .
H42A H 1.0418 0.4452 0.1338 0.096 Uiso 1 1 calc R . . . .
H42B H 1.0243 0.4011 0.0718 0.096 Uiso 1 1 calc R . . . .
C43 C 0.9816(7) 0.3545(5) 0.1374(6) 0.072(3) Uani 1 1 d . . . . .
H43A H 0.9374 0.3581 0.1237 0.086 Uiso 1 1 calc R . . . .
H43B H 0.9860 0.3641 0.1805 0.086 Uiso 1 1 calc R . . . .
C44 C 0.8998(7) 0.0787(6) 0.1814(6) 0.076(4) Uani 1 1 d . . . . .
C45 C 0.9608(8) 0.0695(6) 0.1606(6) 0.078(4) Uani 1 1 d . . . . .
C46 C 0.9900(9) 0.0217(8) 0.1830(7) 0.103(5) Uani 1 1 d . . . . .
H46A H 1.0307 0.0448 0.2101 0.123 Uiso 1 1 calc R . . . .
H46B H 1.0042 -0.0029 0.1501 0.123 Uiso 1 1 calc R . . . .
C47 C 0.9350(10) -0.0244(8) 0.2146(8) 0.123(7) Uani 1 1 d . . . . .
H47A H 0.8992 -0.0535 0.1855 0.148 Uiso 1 1 calc R . . . .
H47B H 0.9556 -0.0516 0.2348 0.148 Uiso 1 1 calc R . . . .
C48 C 0.9024(10) 0.0088(8) 0.2578(7) 0.109(6) Uani 1 1 d . . . . .
H48A H 0.9384 0.0395 0.2859 0.131 Uiso 1 1 calc R . . . .
H48B H 0.8715 -0.0238 0.2799 0.131 Uiso 1 1 calc R . . . .
C49 C 0.8606(8) 0.0465(7) 0.2301(6) 0.089(4) Uani 1 1 d . . . . .
H49A H 0.8149 0.0163 0.2147 0.107 Uiso 1 1 calc R . . . .
H49B H 0.8541 0.0797 0.2599 0.107 Uiso 1 1 calc R . . . .
C53 C 0.6399(5) 0.2019(6) 0.2329(5) 0.135(3) Uani 1 1 d . . . . .
C52 C 0.7064(6) 0.2405(6) 0.2524(4) 0.135(3) Uani 1 1 d G . . . .
H52 H 0.7144 0.2688 0.2880 0.163 Uiso 1 1 calc R . . . .
C51 C 0.7610(5) 0.2375(6) 0.2198(5) 0.135(3) Uani 1 1 d G . . . .
H51 H 0.8065 0.2638 0.2331 0.163 Uiso 1 1 calc R . . . .
C50 C 0.7493(5) 0.1960(6) 0.1677(5) 0.135(3) Uani 1 1 d G . . . .
C55 C 0.6828(6) 0.1575(6) 0.1482(4) 0.135(3) Uani 1 1 d G . . . .
H55 H 0.6747 0.1292 0.1126 0.163 Uiso 1 1 calc R . . . .
C54 C 0.6281(5) 0.1605(6) 0.1808(5) 0.135(3) Uani 1 1 d G . . . .
H54 H 0.5826 0.1341 0.1675 0.163 Uiso 1 1 calc R . . . .
C56 C 1.1809(6) 0.1283(5) 0.0455(5) 0.063(3) Uani 1 1 d . . . . .
H56 H 1.1861 0.1600 0.0784 0.075 Uiso 1 1 calc R . . . .
C57 C 1.1178(7) 0.1030(5) 0.0167(6) 0.070(3) Uani 1 1 d . . . . .
C58 C 1.1098(7) 0.0544(6) -0.0306(6) 0.075(4) Uani 1 1 d . . . . .
H58 H 1.0667 0.0338 -0.0516 0.089 Uiso 1 1 calc R . . . .
C59 C 1.1669(7) 0.0375(6) -0.0458(6) 0.075(4) Uani 1 1 d . . . . .
H59 H 1.1628 0.0049 -0.0778 0.089 Uiso 1 1 calc R . . . .
C60 C 1.2266(7) 0.0662(6) -0.0164(5) 0.064(3) Uani 1 1 d . . . . .
H60 H 1.2642 0.0538 -0.0295 0.077 Uiso 1 1 calc R . . . .
C61 C 0.7208(6) 0.5656(5) 0.8471(5) 0.059(3) Uani 1 1 d . . . . .
C62 C 0.7244(7) 0.5044(6) 0.8211(5) 0.073(4) Uani 1 1 d . . . . .
C63 C 0.7303(7) 0.4889(6) 0.7565(5) 0.069(3) Uani 1 1 d . . . . .
C64 C 0.7012(8) 0.5316(6) 0.7213(5) 0.085(4) Uani 1 1 d . . . . .
C65 C 0.7358(8) 0.6040(6) 0.7486(5) 0.078(4) Uani 1 1 d . . . . .
C66 C 0.7120(7) 0.6161(5) 0.8115(5) 0.070(4) Uani 1 1 d . . . . .
C67 C 0.8291(8) 0.5587(8) 1.0294(6) 0.085(4) Uani 1 1 d . . . . .
C68 C 0.8484(8) 0.5076(8) 0.9981(6) 0.083(4) Uani 1 1 d . . . . .
C69 C 0.9081(8) 0.4881(9) 1.0202(7) 0.105(6) Uani 1 1 d . . . . .
H69A H 0.8946 0.4402 1.0158 0.127 Uiso 0.5 1 calc R . P D 1
H69B H 0.9478 0.5048 0.9964 0.127 Uiso 0.5 1 calc R . P D 1
H69C H 0.9345 0.4788 0.9872 0.127 Uiso 0.5 1 calc R . P E 2
H69D H 0.8908 0.4487 1.0400 0.127 Uiso 0.5 1 calc R . P E 2
C70 C 0.9273(15) 0.5131(14) 1.0793(12) 0.078(5) Uiso 0.5 1 d . . P F 1
H70A H 0.9686 0.5033 1.0915 0.094 Uiso 0.5 1 calc R . P F 1
H70B H 0.8898 0.4917 1.1037 0.094 Uiso 0.5 1 calc R . P F 1
C71 C 0.9192(19) 0.5699(19) 1.1048(16) 0.107(8) Uiso 0.5 1 d . . P F 2
H71A H 0.9476 0.5990 1.1386 0.128 Uiso 0.5 1 calc R . P F 2
H71B H 0.8897 0.5304 1.1199 0.128 Uiso 0.5 1 calc R . P F 2
C72 C 0.8719(8) 0.6046(9) 1.0797(7) 0.109(6) Uani 1 1 d . . . . .
H72C H 0.8423 0.6142 1.1099 0.131 Uiso 0.5 1 calc R . P F 2
H72D H 0.8998 0.6458 1.0662 0.131 Uiso 0.5 1 calc R . P F 2
H72A H 0.8467 0.5976 1.1156 0.131 Uiso 0.5 1 calc R . P F 1
H72B H 0.8795 0.6497 1.0721 0.131 Uiso 0.5 1 calc R . P F 1
C73 C 0.6016(6) 0.4508(5) 0.9899(4) 0.055(3) Uani 1 1 d . . . . .
C74 C 0.6208(6) 0.3932(5) 0.9722(5) 0.058(3) Uani 1 1 d . . . . .
C75 C 0.5754(6) 0.3272(5) 0.9791(5) 0.066(3) Uani 1 1 d . . . . .
H75A H 0.5681 0.2993 0.9412 0.079 Uiso 1 1 calc R . . . .
H75B H 0.5979 0.3087 1.0074 0.079 Uiso 1 1 calc R . . . .
C76 C 0.5089(7) 0.3272(6) 0.9996(6) 0.082(4) Uani 1 1 d . . . . .
H76A H 0.4861 0.2857 1.0151 0.098 Uiso 1 1 calc R . . . .
H76B H 0.4796 0.3298 0.9661 0.098 Uiso 1 1 calc R . . . .
C77 C 0.5154(7) 0.3829(6) 1.0466(5) 0.069(3) Uani 1 1 d . . . . .
H77A H 0.4701 0.3778 1.0622 0.083 Uiso 1 1 calc R . . . .
H77B H 0.5473 0.3824 1.0790 0.083 Uiso 1 1 calc R . . . .
C78 C 0.5406(6) 0.4443(5) 1.0235(5) 0.061(3) Uani 1 1 d . . . . .
H78A H 0.5521 0.4800 1.0562 0.073 Uiso 1 1 calc R . . . .
H78B H 0.5038 0.4488 0.9979 0.073 Uiso 1 1 calc R . . . .
C79 C 0.6745(6) 0.7235(5) 0.9795(5) 0.066(3) Uani 1 1 d . . . . .
H79 H 0.6803 0.7126 0.9395 0.079 Uiso 1 1 calc R . . . .
C80 C 0.6789(6) 0.6802(5) 1.0168(5) 0.057(3) Uani 1 1 d . . . . .
C81 C 0.6706(7) 0.6985(6) 1.0747(5) 0.079(4) Uani 1 1 d . . . . .
H81 H 0.6760 0.6725 1.1034 0.095 Uiso 1 1 calc R . . . .
C82 C 0.6542(8) 0.7549(7) 1.0921(5) 0.088(4) Uani 1 1 d . . . . .
H82 H 0.6436 0.7643 1.1312 0.105 Uiso 1 1 calc R . . . .
C83 C 0.6536(7) 0.7948(6) 1.0529(5) 0.073(4) Uani 1 1 d . . . . .
H83 H 0.6468 0.8348 1.0653 0.088 Uiso 1 1 calc R . . . .
C84 C 0.7730(8) 0.3175(6) 0.8590(6) 0.077(4) Uani 1 1 d . . . . .
C85 C 0.7169(10) 0.2665(8) 0.8333(7) 0.114(6) Uani 1 1 d . . . . .
H85 H 0.6724 0.2696 0.8364 0.136 Uiso 1 1 calc R . . . .
C86 C 0.7239(9) 0.2105(7) 0.8029(7) 0.102(5) Uani 1 1 d . . . . .
H86 H 0.6848 0.1750 0.7873 0.122 Uiso 1 1 calc R . . . .
C87 C 0.7905(9) 0.2080(7) 0.7959(6) 0.092(5) Uani 1 1 d . . . . .
C88 C 0.8449(10) 0.2580(8) 0.8216(7) 0.110(6) Uani 1 1 d . . . . .
H88 H 0.8900 0.2565 0.8182 0.132 Uiso 1 1 calc R . . . .
C89 C 0.8350(9) 0.3109(7) 0.8524(7) 0.096(5) Uani 1 1 d . . . . .
H89 H 0.8742 0.3449 0.8703 0.115 Uiso 1 1 calc R . . . .
C90 C 0.7450(9) 0.1089(7) 0.7285(9) 0.114(7) Uani 1 1 d . . . . .
H90A H 0.7052 0.0950 0.7528 0.137 Uiso 1 1 calc R . . . .
H90B H 0.7580 0.0703 0.7157 0.137 Uiso 1 1 calc R . . . .
C91 C 0.7238(10) 0.1336(9) 0.6757(9) 0.126(7) Uani 1 1 d . . . . .
H91A H 0.7091 0.1711 0.6890 0.151 Uiso 1 1 calc R . . . .
H91B H 0.6835 0.0991 0.6552 0.151 Uiso 1 1 calc R . . . .
C92 C 0.7790(9) 0.1546(8) 0.6316(7) 0.107(5) Uani 1 1 d . . . . .
H92A H 0.7628 0.1744 0.6002 0.129 Uiso 1 1 calc R . . . .
H92B H 0.8218 0.1864 0.6512 0.129 Uiso 1 1 calc R . . . .
C93 C 0.9405(7) 0.0968(6) 0.4901(5) 0.069(3) Uani 1 1 d . . . . .
C94 C 0.9268(9) 0.1557(6) 0.5073(6) 0.093(5) Uani 1 1 d . . . . .
H94 H 0.9526 0.1948 0.4930 0.112 Uiso 1 1 calc R . . . .
C95 C 0.8755(9) 0.1551(7) 0.5450(6) 0.096(5) Uani 1 1 d . . . . .
H95 H 0.8646 0.1937 0.5543 0.115 Uiso 1 1 calc R . . . .
C96 C 0.8395(8) 0.1001(7) 0.5697(6) 0.086(4) Uani 1 1 d . . . . .
C97 C 0.8573(7) 0.0460(5) 0.5566(5) 0.077(4) Uani 1 1 d . . . . .
H97 H 0.8371 0.0087 0.5755 0.092 Uiso 1 1 calc R . . . .
C98 C 0.9056(6) 0.0458(6) 0.5153(5) 0.069(3) Uani 1 1 d . . . . .
H98 H 0.9140 0.0062 0.5045 0.082 Uiso 1 1 calc R . . . .
C99 C 1.0481(7) 0.1804(6) 0.3209(5) 0.074(4) Uani 1 1 d . . . . .
C100 C 1.1020(7) 0.1831(5) 0.2842(5) 0.073(4) Uani 1 1 d . . . . .
C101 C 1.1190(8) 0.2259(5) 0.2380(5) 0.074(4) Uani 1 1 d . . . . .
H10C H 1.1042 0.1999 0.1992 0.089 Uiso 1 1 calc R . . . .
H10D H 1.1692 0.2481 0.2394 0.089 Uiso 1 1 calc R . . . .
C102 C 1.0816(7) 0.2770(6) 0.2478(5) 0.076(4) Uani 1 1 d . . . . .
H10E H 1.1065 0.3106 0.2802 0.091 Uiso 1 1 calc R . . . .
H10F H 1.0835 0.2985 0.2122 0.091 Uiso 1 1 calc R . . . .
C103 C 1.0129(8) 0.2504(6) 0.2608(6) 0.088(5) Uani 1 1 d . . . . .
H10G H 0.9882 0.2171 0.2281 0.105 Uiso 1 1 calc R . . . .
H10H H 0.9921 0.2851 0.2633 0.105 Uiso 1 1 calc R . . . .
C104 C 1.0017(8) 0.2197(6) 0.3169(6) 0.083(4) Uani 1 1 d . . . . .
H10I H 1.0119 0.2538 0.3508 0.099 Uiso 1 1 calc R . . . .
H10J H 0.9534 0.1914 0.3172 0.099 Uiso 1 1 calc R . . . .
C105 C 1.1747(8) 0.1305(6) 0.4674(5) 0.076(4) Uani 1 1 d . . . . .
C106 C 1.2261(8) 0.1225(6) 0.4288(5) 0.078(4) Uani 1 1 d . . . . .
C107 C 1.2979(8) 0.1342(7) 0.4485(6) 0.090(4) Uani 1 1 d . . . . .
H10K H 1.3265 0.1780 0.4407 0.108 Uiso 1 1 calc R . . . .
H10L H 1.3147 0.1020 0.4261 0.108 Uiso 1 1 calc R . . . .
C108 C 1.3052(11) 0.1292(9) 0.5140(7) 0.120(6) Uani 1 1 d . . . . .
H10M H 1.3543 0.1442 0.5272 0.144 Uiso 1 1 calc R . . . .
H10N H 1.2846 0.0834 0.5209 0.144 Uiso 1 1 calc R . . . .
C109 C 1.2691(9) 0.1709(9) 0.5490(6) 0.102(5) Uani 1 1 d . . . . .
H10O H 1.2783 0.1710 0.5913 0.123 Uiso 1 1 calc R . . . .
H10P H 1.2878 0.2162 0.5401 0.123 Uiso 1 1 calc R . . . .
C110 C 1.1927(9) 0.1451(7) 0.5342(5) 0.094(5) Uani 1 1 d . . . . .
H11C H 1.1722 0.1773 0.5511 0.112 Uiso 1 1 calc R . . . .
H11D H 1.1725 0.1048 0.5522 0.112 Uiso 1 1 calc R . . . .
C111 C 1.0195(7) -0.0355(6) 0.3512(6) 0.073(3) Uani 1 1 d . . . . .
C112 C 1.0679(7) -0.0359(6) 0.3088(5) 0.068(3) Uani 1 1 d . . . . .
C113 C 1.0679(7) -0.0985(5) 0.2743(6) 0.079(4) Uani 1 1 d . . . . .
H11E H 1.1085 -0.1092 0.2870 0.095 Uiso 0.5 1 calc R . P G 1
H11F H 1.0699 -0.0938 0.2322 0.095 Uiso 0.5 1 calc R . P G 1
H11G H 1.0447 -0.1028 0.2354 0.095 Uiso 0.5 1 calc R . P H 2
H11H H 1.1161 -0.0953 0.2683 0.095 Uiso 0.5 1 calc R . P H 2
C114 C 1.0015(14) -0.1532(12) 0.2850(11) 0.067(5) Uiso 0.5 1 d . . P I 1
H11I H 0.9641 -0.1511 0.2586 0.080 Uiso 0.5 1 calc R . P I 1
H11J H 1.0082 -0.1953 0.2734 0.080 Uiso 0.5 1 calc R . P I 1
C115 C 0.9558(13) -0.1563(13) 0.3114(12) 0.072(5) Uiso 0.5 1 d . . P I 2
H11K H 0.9333 -0.1508 0.2750 0.086 Uiso 0.5 1 calc R . P I 2
H11L H 0.9280 -0.1978 0.3246 0.086 Uiso 0.5 1 calc R . P I 2
C116 C 0.9637(8) -0.0945(6) 0.3627(6) 0.082(4) Uani 1 1 d . . . . .
H11O H 0.9199 -0.0854 0.3639 0.099 Uiso 0.5 1 calc R . P I 2
H11P H 0.9735 -0.1064 0.4012 0.099 Uiso 0.5 1 calc R . P I 2
H11M H 0.9568 -0.0922 0.4050 0.099 Uiso 0.5 1 calc R . P I 1
H11N H 0.9205 -0.0963 0.3420 0.099 Uiso 0.5 1 calc R . P I 1
C117 C 1.2731(7) 0.1124(5) 0.1765(6) 0.079(4) Uani 1 1 d . . . . .
H117 H 1.2428 0.1355 0.1694 0.095 Uiso 1 1 calc R . . . .
C118 C 1.2685(7) 0.0853(5) 0.2294(5) 0.067(3) Uani 1 1 d . . . . .
C119 C 1.3164(7) 0.0572(6) 0.2392(6) 0.077(4) Uani 1 1 d . . . . .
H119 H 1.3180 0.0403 0.2751 0.093 Uiso 1 1 calc R . . . .
C120 C 1.3646(7) 0.0799(6) 0.1482(5) 0.074(4) Uani 1 1 d . . . . .
H120 H 1.3989 0.0797 0.1216 0.089 Uiso 1 1 calc R . . . .
B1 B 0.5039(8) 0.6416(7) 0.7767(6) 0.066(4) Uani 1 1 d . . . . .
B2AA B 0.4972(8) 0.4300(7) 0.5839(5) 0.061(3) Uani 1 1 d . . . . .
B3 B 0.8142(9) 0.1856(8) 0.1384(7) 0.078(5) Uani 1 1 d . . . . .
B4 B 1.0532(9) 0.1220(6) 0.0392(7) 0.072(4) Uani 1 1 d . . . . .
B5 B 0.6929(8) 0.6147(6) 0.9919(6) 0.060(3) Uani 1 1 d . . . . .
B6 B 0.7594(9) 0.3801(7) 0.8887(6) 0.072(4) Uani 1 1 d . . . . .
B7 B 1.0043(10) 0.0982(7) 0.4471(6) 0.071(4) Uani 1 1 d . . . . .
B8 B 1.2135(8) 0.0888(7) 0.2739(6) 0.067(4) Uani 1 1 d . . . . .
C16A C 0.2594(14) 0.5059(14) 0.5912(16) 0.102(7) Uiso 0.5 1 d D . P C 2
H16C H 0.2324 0.5028 0.5543 0.122 Uiso 0.5 1 calc R . P C 2
H16D H 0.2286 0.4768 0.6162 0.122 Uiso 0.5 1 calc R . P C 2
C17A C 0.2764(16) 0.5728(13) 0.6205(13) 0.089(6) Uiso 0.5 1 d D . P C 2
H17C H 0.2339 0.5826 0.6285 0.107 Uiso 0.5 1 calc R . P C 2
H17D H 0.3033 0.6039 0.5950 0.107 Uiso 0.5 1 calc R . P C 2
C71A C 0.9439(19) 0.5951(18) 1.0900(17) 0.107(8) Uiso 0.5 1 d . . P F 1
H71C H 0.9637 0.6134 1.1302 0.128 Uiso 0.5 1 calc R . P F 1
H71D H 0.9765 0.6169 1.0620 0.128 Uiso 0.5 1 calc R . P F 1
C70A C 0.9601(15) 0.5531(15) 1.0692(12) 0.078(5) Uiso 0.5 1 d . . P F 2
H70C H 0.9940 0.5399 1.0910 0.094 Uiso 0.5 1 calc R . P F 2
H70D H 0.9850 0.5898 1.0481 0.094 Uiso 0.5 1 calc R . P F 2
C12 C 0.9791(14) -0.1529(13) 0.3436(12) 0.072(5) Uiso 0.5 1 d . . P I 1
H12A H 1.0154 -0.1562 0.3706 0.086 Uiso 0.5 1 calc R . P I 1
H12B H 0.9376 -0.1912 0.3452 0.086 Uiso 0.5 1 calc R . P I 1
C1A C 1.0358(13) -0.1562(12) 0.3000(11) 0.067(5) Uiso 0.5 1 d . . P I 2
H1AA H 1.0607 -0.1557 0.3373 0.080 Uiso 0.5 1 calc R . P I 2
H1AB H 1.0347 -0.1951 0.2733 0.080 Uiso 0.5 1 calc R . P I 2
C32A C 0.5270(8) 0.1699(9) 0.2590(7) 0.119(6) Uani 1 1 d D U . . .
H32A H 0.5252 0.1270 0.2393 0.143 Uiso 1 1 calc R . . . .
H32B H 0.5016 0.1893 0.2339 0.143 Uiso 1 1 calc R . . . .
C31A C 0.4996(9) 0.1648(7) 0.3176(6) 0.102(5) Uani 1 1 d D U . . .
H31A H 0.5235 0.1415 0.3397 0.123 Uiso 1 1 calc R . . . .
H31B H 0.4504 0.1382 0.3128 0.123 Uiso 1 1 calc R . . . .
C30A C 0.5068(9) 0.2292(7) 0.3537(7) 0.113(5) Uani 1 1 d D U . . .
H30A H 0.5559 0.2549 0.3626 0.136 Uiso 1 1 calc R . . . .
H30B H 0.4855 0.2545 0.3315 0.136 Uiso 1 1 calc R . . . .
O13A O 0.4754(6) 0.2175(5) 0.4039(5) 0.106(3) Uani 1 1 d D U . . .
F1 F 0.5704(4) 0.0052(4) 0.7076(3) 0.080 Uiso 1 1 d D . . . .
F3 F 0.5037(4) 0.0050(4) 0.7854(3) 0.080 Uiso 1 1 d D . . . .
B9 B 0.5324(7) 0.0362(7) 0.7387(6) 0.080 Uiso 1 1 d D . . . .
F4 F 0.5762(4) 0.0903(4) 0.7597(3) 0.080 Uiso 1 1 d D . . . .
F2 F 0.4818(4) 0.0410(4) 0.7092(3) 0.080 Uiso 1 1 d D . . . .
B10 B 0.5942(7) -0.0323(8) 0.0130(6) 0.093(5) Uiso 1 1 d D . . . .
F7 F 0.5974(3) -0.0866(3) 0.0247(3) 0.080 Uiso 1 1 d D . . . .
F6 F 0.5686(3) -0.0048(3) 0.0528(2) 0.080 Uiso 1 1 d D . . . .
F5 F 0.5540(3) -0.0443(3) -0.0362(2) 0.080 Uiso 1 1 d D . . . .
F8 F 0.6540(3) 0.0051(3) 0.0016(3) 0.080 Uiso 1 1 d D . . . .

loop_
_atom_site_aniso_label
_atom_site_aniso_U_11
_atom_site_aniso_U_22
_atom_site_aniso_U_33
_atom_site_aniso_U_23
_atom_site_aniso_U_13
_atom_site_aniso_U_12
Pd1 0.0894(7) 0.0418(4) 0.0624(5) 0.0003(3) 0.0335(4) 0.0278(4)
Fe1 0.0963(15) 0.0558(10) 0.0381(8) 0.0006(7) 0.0103(9) 0.0330(10)
Fe2 0.0850(14) 0.0466(9) 0.0655(11) -0.0015(8) 0.0208(10) 0.0312(9)
Fe3 0.0878(14) 0.0561(10) 0.0504(9) 0.0105(7) 0.0262(9) 0.0418(10)
Fe4 0.1058(16) 0.0554(10) 0.0593(10) 0.0149(8) 0.0338(10) 0.0378(11)
O1 0.169(9) 0.081(6) 0.040(4) 0.004(4) 0.025(5) 0.083(6)
O2 0.292(16) 0.077(6) 0.041(4) -0.019(4) -0.015(7) 0.106(8)
O3 0.197(12) 0.062(5) 0.066(5) -0.009(4) 0.062(7) 0.026(6)
O4 0.111(7) 0.056(5) 0.090(6) -0.023(4) 0.042(5) 0.029(5)
O5 0.150(10) 0.138(9) 0.090(7) -0.063(7) -0.037(7) 0.106(8)
O6 0.125(9) 0.125(8) 0.067(6) -0.059(6) -0.015(5) 0.066(7)
O7 0.126(9) 0.146(10) 0.077(6) -0.016(6) 0.023(6) 0.085(8)
O8 0.091(7) 0.119(8) 0.073(6) -0.014(5) 0.018(5) 0.061(6)
O9 0.089(7) 0.052(5) 0.102(7) 0.004(4) 0.042(5) 0.021(5)
O10 0.124(9) 0.144(10) 0.105(8) 0.044(7) 0.041(7) 0.090(8)
O11 0.126(8) 0.102(7) 0.128(8) 0.064(6) 0.092(7) 0.074(7)
O12 0.112(6) 0.078(5) 0.149(7) -0.010(5) 0.036(5) 0.049(5)
O14 0.136(7) 0.140(7) 0.138(7) -0.013(6) 0.028(6) 0.042(6)
O15 0.117(8) 0.075(5) 0.069(5) -0.015(4) 0.017(5) 0.056(5)
O16 0.125(8) 0.096(7) 0.070(5) 0.018(5) 0.035(5) 0.083(6)
O17 0.108(6) 0.052(4) 0.054(4) 0.005(3) 0.026(4) 0.047(4)
O18 0.136(8) 0.061(5) 0.061(4) 0.011(4) 0.040(5) 0.067(5)
O19 0.079(5) 0.047(4) 0.058(4) 0.003(3) 0.022(4) 0.031(4)
O20 0.135(8) 0.068(5) 0.082(6) 0.030(4) 0.060(5) 0.071(5)
O21 0.103(8) 0.131(9) 0.069(6) -0.020(6) 0.017(6) 0.048(7)
O22 0.120(9) 0.132(9) 0.071(6) 0.003(6) 0.038(6) 0.062(7)
O23 0.170(11) 0.143(9) 0.121(8) 0.092(7) 0.100(8) 0.118(9)
O24 0.173(10) 0.080(6) 0.091(6) 0.042(5) 0.084(7) 0.075(7)
O25 0.154(10) 0.086(7) 0.093(7) 0.021(5) 0.083(7) 0.041(7)
O26 0.115(8) 0.060(5) 0.110(7) 0.001(5) 0.070(6) 0.033(5)
O27 0.154(10) 0.077(6) 0.108(8) 0.021(6) 0.065(7) 0.077(7)
O28 0.134(9) 0.068(5) 0.102(7) 0.010(5) 0.071(6) 0.040(6)
N1 0.132(10) 0.066(6) 0.032(4) -0.002(4) 0.020(5) 0.046(6)
N2 0.201(14) 0.064(6) 0.039(5) -0.014(5) 0.001(7) 0.061(8)
N3 0.139(11) 0.078(7) 0.044(5) 0.000(5) 0.032(6) 0.033(7)
N4 0.092(8) 0.061(6) 0.057(5) -0.011(5) 0.016(5) 0.027(6)
N5 0.127(11) 0.117(10) 0.079(8) -0.044(7) -0.039(8) 0.085(9)
N6 0.104(9) 0.101(9) 0.056(6) -0.029(6) 0.009(6) 0.046(7)
N7 0.135(11) 0.084(8) 0.101(9) -0.022(7) 0.068(8) 0.030(8)
N8 0.093(8) 0.077(7) 0.063(6) 0.004(5) 0.023(6) 0.048(6)
N9AA 0.104(9) 0.057(6) 0.111(9) 0.005(6) 0.027(7) 0.044(6)
N10 0.111(10) 0.094(8) 0.066(6) 0.029(6) 0.034(6) 0.056(7)
N11 0.087(8) 0.058(6) 0.082(7) 0.011(5) 0.034(6) 0.028(6)
N12 0.106(9) 0.056(6) 0.137(11) -0.017(7) 0.018(8) 0.046(6)
N13 0.124(7) 0.067(5) 0.063(5) 0.015(4) 0.044(5) 0.061(5)
N14 0.126(9) 0.040(5) 0.075(6) 0.004(4) 0.041(6) 0.041(6)
N15 0.111(10) 0.086(8) 0.078(7) 0.009(6) 0.028(7) 0.068(7)
N16 0.089(8) 0.072(6) 0.071(6) 0.011(5) 0.037(6) 0.045(6)
N17 0.104(8) 0.049(5) 0.052(5) 0.005(4) 0.026(5) 0.040(5)
N18 0.112(8) 0.049(5) 0.063(6) 0.013(4) 0.038(6) 0.042(5)
N19 0.069(6) 0.053(5) 0.064(5) 0.009(4) 0.025(5) 0.036(5)
N20 0.118(9) 0.055(5) 0.059(5) 0.016(4) 0.036(6) 0.049(6)
N21 0.089(8) 0.091(8) 0.054(6) 0.006(5) 0.026(6) 0.038(7)
N22 0.154(13) 0.104(9) 0.062(7) 0.000(6) 0.018(7) 0.066(9)
N23 0.131(11) 0.102(9) 0.099(9) 0.044(7) 0.061(8) 0.075(8)
N24 0.121(9) 0.068(6) 0.061(6) 0.023(5) 0.051(6) 0.049(6)
N25 0.117(10) 0.093(8) 0.068(7) -0.007(6) 0.020(6) 0.057(8)
N26 0.117(10) 0.045(5) 0.094(8) 0.010(5) 0.046(7) 0.024(6)
N27 0.088(7) 0.036(4) 0.047(4) -0.002(3) 0.028(4) 0.021(4)
N28 0.068(6) 0.042(4) 0.078(6) 0.009(4) 0.027(5) 0.025(4)
C0AA 0.077(9) 0.052(7) 0.103(10) -0.001(6) 0.017(8) 0.022(6)
C1 0.096(9) 0.059(6) 0.039(5) 0.011(5) 0.024(6) 0.028(6)
C2 0.126(12) 0.062(7) 0.043(6) 0.002(5) -0.001(7) 0.039(8)
C3 0.149(14) 0.067(8) 0.045(6) 0.002(5) 0.004(7) 0.050(9)
C3AA 0.130(13) 0.056(7) 0.058(7) 0.011(6) 0.025(8) 0.020(8)
C3CA 0.122(13) 0.062(8) 0.099(10) 0.014(7) 0.037(9) 0.046(8)
C4 0.168(16) 0.072(9) 0.067(8) 0.012(7) 0.013(9) 0.052(10)
C5 0.156(15) 0.084(9) 0.046(6) 0.023(6) 0.018(8) 0.035(10)
C6 0.106(10) 0.077(8) 0.041(6) 0.002(5) 0.016(6) 0.041(8)
C7 0.083(9) 0.062(7) 0.043(5) 0.009(5) 0.008(6) 0.013(6)
C8 0.078(8) 0.048(6) 0.045(5) 0.002(4) 0.013(5) 0.022(6)
C9 0.088(9) 0.069(7) 0.051(6) 0.006(5) 0.021(6) 0.029(7)
C10 0.112(12) 0.076(8) 0.062(7) 0.013(6) 0.029(7) 0.032(8)
C11 0.113(12) 0.061(7) 0.057(7) 0.009(6) 0.007(7) 0.022(7)
C13 0.099(11) 0.079(9) 0.065(8) -0.006(7) 0.008(8) 0.042(8)
C14 0.077(10) 0.116(11) 0.052(7) -0.012(7) 0.005(7) 0.042(9)
C15 0.099(12) 0.145(15) 0.082(10) -0.025(10) 0.008(9) 0.064(11)
C18 0.140(15) 0.175(18) 0.074(9) -0.031(11) -0.006(10) 0.110(14)
C19 0.080(8) 0.050(6) 0.041(5) 0.000(4) 0.011(5) 0.023(6)
C20 0.089(9) 0.065(7) 0.050(6) 0.015(5) 0.021(6) 0.041(7)
C21 0.094(10) 0.068(7) 0.066(7) 0.015(6) -0.002(7) 0.038(7)
C22 0.101(10) 0.065(7) 0.053(6) 0.004(5) 0.018(7) 0.042(7)
C23 0.128(12) 0.038(5) 0.049(6) 0.003(5) 0.017(7) 0.031(7)
C24 0.084(9) 0.058(6) 0.044(5) 0.000(5) -0.001(5) 0.029(6)
C25 0.114(11) 0.075(8) 0.059(7) -0.012(6) -0.012(7) 0.054(8)
C26 0.114(12) 0.085(9) 0.047(6) -0.001(6) 0.008(7) 0.042(9)
C27 0.168(16) 0.074(9) 0.057(8) -0.020(7) -0.029(9) 0.062(10)
C28 0.173(17) 0.060(8) 0.066(8) -0.011(7) -0.021(10) 0.043(9)
C29 0.126(12) 0.066(8) 0.053(6) -0.005(6) -0.012(7) 0.045(8)
C33 0.068(8) 0.065(7) 0.067(7) -0.017(6) 0.004(6) 0.029(6)
C34 0.075(9) 0.050(6) 0.074(8) 0.005(5) 0.018(7) 0.025(6)
C35 0.117(12) 0.080(8) 0.055(7) -0.002(6) 0.015(7) 0.058(8)
C36 0.155(17) 0.123(14) 0.078(10) -0.036(10) 0.022(11) 0.060(13)
C37 0.126(15) 0.129(15) 0.090(11) -0.011(10) 0.031(10) 0.051(12)
C38 0.105(11) 0.077(9) 0.076(8) -0.016(7) 0.021(8) 0.042(8)
C39 0.068(8) 0.037(5) 0.068(7) 0.000(5) 0.010(6) 0.010(5)
C40 0.070(8) 0.058(7) 0.082(8) -0.009(6) 0.008(7) 0.027(6)
C41 0.108(11) 0.038(5) 0.074(8) 0.006(5) 0.014(7) 0.021(6)
C42 0.092(10) 0.053(7) 0.094(10) -0.002(7) 0.012(8) 0.027(7)
C43 0.081(9) 0.055(7) 0.085(9) 0.000(6) 0.006(7) 0.032(6)
C44 0.103(11) 0.049(6) 0.079(8) 0.007(6) 0.029(8) 0.029(7)
C45 0.096(11) 0.070(8) 0.080(9) 0.002(7) 0.003(8) 0.044(8)
C46 0.157(16) 0.096(11) 0.087(10) 0.023(9) 0.018(10) 0.081(11)
C47 0.178(19) 0.083(11) 0.140(16) 0.040(11) 0.023(14) 0.077(12)
C48 0.162(17) 0.095(11) 0.078(10) 0.022(9) 0.022(10) 0.048(12)
C49 0.129(13) 0.070(8) 0.085(9) 0.016(7) 0.032(9) 0.052(9)
C53 0.134(7) 0.133(7) 0.146(7) -0.012(5) 0.064(6) 0.059(6)
C52 0.134(7) 0.133(7) 0.146(7) -0.012(5) 0.064(6) 0.059(6)
C51 0.134(7) 0.133(7) 0.146(7) -0.012(5) 0.064(6) 0.059(6)
C50 0.134(7) 0.133(7) 0.146(7) -0.012(5) 0.064(6) 0.059(6)
C55 0.134(7) 0.133(7) 0.146(7) -0.012(5) 0.064(6) 0.059(6)
C54 0.134(7) 0.133(7) 0.146(7) -0.012(5) 0.064(6) 0.059(6)
C56 0.073(8) 0.049(6) 0.076(7) 0.008(5) 0.029(6) 0.033(6)
C57 0.067(8) 0.043(6) 0.103(10) 0.011(6) 0.031(7) 0.021(6)
C58 0.073(9) 0.055(7) 0.092(9) -0.003(6) 0.012(7) 0.020(6)
C59 0.081(9) 0.049(6) 0.088(9) -0.004(6) 0.030(8) 0.018(6)
C60 0.077(9) 0.062(7) 0.067(7) 0.003(6) 0.019(6) 0.040(7)
C61 0.081(8) 0.046(5) 0.057(6) 0.006(5) 0.026(6) 0.028(6)
C62 0.102(10) 0.057(7) 0.070(7) 0.004(6) 0.029(7) 0.041(7)
C63 0.112(10) 0.065(7) 0.046(6) 0.006(5) 0.030(6) 0.048(7)
C64 0.153(14) 0.068(8) 0.046(6) 0.009(5) 0.014(7) 0.052(9)
C65 0.133(12) 0.059(7) 0.056(6) 0.020(5) 0.045(7) 0.045(7)
C66 0.124(11) 0.058(6) 0.049(6) 0.018(5) 0.030(6) 0.052(7)
C67 0.089(10) 0.119(12) 0.057(7) -0.002(7) 0.022(7) 0.053(9)
C68 0.099(11) 0.104(11) 0.068(8) 0.010(8) 0.017(8) 0.061(9)
C69 0.108(13) 0.156(16) 0.089(10) 0.021(10) 0.021(9) 0.091(12)
C72 0.118(14) 0.148(16) 0.084(10) -0.013(10) 0.010(9) 0.084(12)
C73 0.081(8) 0.048(5) 0.047(5) 0.013(4) 0.018(5) 0.035(6)
C74 0.074(8) 0.058(6) 0.057(6) 0.020(5) 0.025(6) 0.037(6)
C75 0.091(9) 0.058(6) 0.056(6) 0.018(5) 0.024(6) 0.030(6)
C76 0.114(12) 0.071(8) 0.078(8) 0.032(7) 0.037(8) 0.047(8)
C77 0.084(9) 0.077(8) 0.060(7) 0.017(6) 0.019(6) 0.043(7)
C78 0.078(8) 0.054(6) 0.056(6) 0.009(5) 0.018(6) 0.026(6)
C79 0.095(9) 0.050(6) 0.062(6) -0.009(5) 0.031(6) 0.040(6)
C80 0.072(8) 0.052(6) 0.055(6) -0.004(5) 0.015(5) 0.032(6)
C81 0.125(12) 0.077(8) 0.051(6) 0.006(6) 0.024(7) 0.054(8)
C82 0.139(13) 0.083(9) 0.057(7) -0.010(7) 0.029(8) 0.063(9)
C83 0.111(11) 0.065(7) 0.058(7) -0.001(6) 0.034(7) 0.050(7)
C84 0.119(12) 0.068(8) 0.074(8) 0.023(6) 0.047(8) 0.064(8)
C85 0.155(16) 0.085(11) 0.124(13) 0.019(10) 0.089(12) 0.064(11)
C86 0.129(14) 0.064(8) 0.118(12) -0.002(8) 0.056(10) 0.041(9)
C87 0.152(15) 0.064(8) 0.091(10) 0.029(7) 0.073(10) 0.066(9)
C88 0.151(16) 0.099(12) 0.122(13) 0.029(10) 0.068(12) 0.089(12)
C89 0.117(13) 0.083(10) 0.100(11) 0.002(8) 0.032(9) 0.052(9)
C90 0.125(15) 0.062(9) 0.177(19) 0.024(11) 0.073(14) 0.054(10)
C91 0.123(15) 0.113(14) 0.141(16) -0.012(13) 0.060(13) 0.044(12)
C92 0.141(15) 0.101(12) 0.110(12) 0.017(10) 0.030(11) 0.079(11)
C93 0.083(9) 0.063(7) 0.066(7) 0.016(6) 0.027(6) 0.027(7)
C94 0.159(15) 0.062(8) 0.077(9) 0.020(7) 0.039(9) 0.056(9)
C95 0.160(16) 0.079(9) 0.074(9) 0.008(7) 0.016(9) 0.073(10)
C96 0.113(12) 0.073(8) 0.075(8) 0.010(7) 0.039(8) 0.033(8)
C97 0.110(11) 0.048(6) 0.077(8) 0.015(6) 0.040(8) 0.028(7)
C98 0.087(9) 0.056(6) 0.070(7) 0.007(5) 0.031(7) 0.033(6)
C99 0.114(11) 0.055(6) 0.056(6) 0.021(5) 0.035(7) 0.023(7)
C100 0.103(10) 0.050(6) 0.066(7) 0.006(5) 0.034(7) 0.026(7)
C101 0.124(12) 0.046(6) 0.053(6) 0.004(5) 0.019(7) 0.027(7)
C102 0.117(12) 0.050(6) 0.060(7) 0.016(5) 0.016(7) 0.024(7)
C103 0.147(14) 0.062(7) 0.070(8) 0.018(6) 0.037(9) 0.051(9)
C104 0.125(12) 0.059(7) 0.078(8) 0.026(6) 0.043(8) 0.042(8)
C105 0.107(12) 0.069(8) 0.057(7) 0.010(6) 0.022(7) 0.032(8)
C106 0.120(13) 0.067(8) 0.056(7) 0.016(6) 0.022(8) 0.038(8)
C107 0.131(14) 0.089(10) 0.067(8) 0.003(7) 0.005(9) 0.063(10)
C108 0.171(19) 0.123(15) 0.088(11) 0.035(10) 0.025(12) 0.069(14)
C109 0.131(15) 0.120(13) 0.063(8) 0.021(9) 0.007(9) 0.048(12)
C110 0.140(15) 0.086(10) 0.058(7) 0.002(7) 0.031(9) 0.042(10)
C111 0.089(10) 0.063(7) 0.070(8) 0.017(6) 0.023(7) 0.024(7)
C112 0.077(9) 0.054(6) 0.072(7) 0.011(6) 0.019(6) 0.020(6)
C113 0.091(10) 0.040(6) 0.104(10) 0.007(6) 0.027(8) 0.020(6)
C116 0.113(12) 0.069(8) 0.073(8) 0.023(6) 0.040(8) 0.034(8)
C117 0.108(11) 0.049(6) 0.090(9) 0.013(6) 0.054(8) 0.034(7)
C118 0.093(9) 0.051(6) 0.056(6) 0.009(5) 0.029(6) 0.021(6)
C119 0.102(11) 0.070(8) 0.069(8) 0.021(6) 0.033(7) 0.033(8)
C120 0.095(10) 0.057(7) 0.074(8) 0.012(6) 0.039(7) 0.025(7)
B1 0.085(11) 0.060(8) 0.052(7) 0.001(6) 0.002(7) 0.024(8)
B2AA 0.081(10) 0.058(7) 0.044(6) -0.002(5) 0.006(6) 0.025(7)
B3 0.090(12) 0.082(10) 0.075(9) -0.008(8) 0.020(8) 0.053(10)
B4 0.085(11) 0.045(7) 0.096(11) 0.009(7) 0.041(9) 0.031(7)
B5 0.081(10) 0.062(8) 0.058(7) 0.009(6) 0.020(7) 0.049(8)
B6 0.111(13) 0.058(8) 0.066(8) 0.016(7) 0.040(9) 0.048(9)
B7 0.109(13) 0.056(7) 0.053(7) 0.011(6) 0.032(8) 0.033(8)
B8 0.083(10) 0.057(7) 0.063(8) 0.008(6) 0.036(7) 0.023(7)
C32A 0.107(8) 0.117(8) 0.128(9) 0.022(7) 0.010(7) 0.028(6)
C31A 0.116(8) 0.086(7) 0.098(7) -0.004(6) 0.005(6) 0.030(6)
C30A 0.115(8) 0.109(8) 0.115(8) 0.009(6) 0.042(7) 0.036(6)
O13A 0.135(7) 0.096(6) 0.092(6) -0.003(5) 0.013(5) 0.049(5)

loop_
_atom_type_symbol
_atom_type_description
_atom_type_scat_dispersion_real
_atom_type_scat_dispersion_imag
_atom_type_scat_source
C C 0.0181 0.0091 'International Tables Vol C Tables 4.2.6.8 and 6.1.1.4'
H H 0.0000 0.0000 'International Tables Vol C Tables 4.2.6.8 and 6.1.1.4'
B B 0.0090 0.0039 'International Tables Vol C Tables 4.2.6.8 and 6.1.1.4'
F F 0.0727 0.0534 'International Tables Vol C Tables 4.2.6.8 and 6.1.1.4'
Fe Fe -1.1336 3.1974 'International Tables Vol C Tables 4.2.6.8 and 6.1.1.4'
N N 0.0311 0.0180 'International Tables Vol C Tables 4.2.6.8 and 6.1.1.4'
O O 0.0492 0.0322 'International Tables Vol C Tables 4.2.6.8 and 6.1.1.4'
Pd Pd 0.1215 3.9337 'International Tables Vol C Tables 4.2.6.8 and 6.1.1.4'

loop_
_exptl_crystal_face_index_h
_exptl_crystal_face_index_k
_exptl_crystal_face_index_l
_exptl_crystal_face_perp_dist
-9 11 6 0.1744
-5 13 -8 0.1271
-1 9 -12 0.1177
7 -5 -12 0.1358
3 -11 11 0.0510
-1 2 14 0.0768
-10 6 -10 0.1787
7 -6 -11 0.1431
8 -6 11 0.0958
12 -1 6 0.1189
1 9 9 0.0869
11 3 -2 0.1117
12 0 -5 0.1083
-8 -7 -4 0.2323
-12 -2 3 0.2308
-2 -6 13 0.0882
2 -4 -14 0.1380
-3 -1 -14 0.1452
-13 8 1 0.2005

loop_
_geom_angle_atom_site_label_1
_geom_angle_atom_site_label_2
_geom_angle_atom_site_label_3
_geom_angle
_geom_angle_site_symmetry_1
_geom_angle_site_symmetry_3
N13 Pd1 N14 177.1(4) . 2_766
N13 Pd1 N27 90.9(4) . .
N13 Pd1 N28 89.4(4) . 2_766
N14 Pd1 N27 86.2(4) 2_766 .
N14 Pd1 N28 93.5(4) 2_766 2_766
N27 Pd1 N28 173.2(3) . 2_766
N1 Fe1 N3 87.1(4) . .
N1 Fe1 N5 85.6(5) . .
N1 Fe1 N6 140.1(5) . .
N2 Fe1 N1 76.9(4) . .
N2 Fe1 N3 144.8(6) . .
N2 Fe1 N5 124.6(6) . .
N2 Fe1 N6 84.6(5) . .
N3 Fe1 N5 84.3(6) . .
N3 Fe1 N6 125.2(5) . .
N4 Fe1 N1 126.7(5) . .
N4 Fe1 N2 87.8(5) . .
N4 Fe1 N3 76.9(4) . .
N4 Fe1 N5 140.8(6) . .
N4 Fe1 N6 86.9(5) . .
N5 Fe1 N6 76.3(4) . .
N7 Fe2 N8 76.5(4) . .
N7 Fe2 N9AA 86.2(5) . .
N7 Fe2 N10 143.7(6) . .
N7 Fe2 N11 84.8(5) . .
N7 Fe2 N12 123.2(6) . .
N9AA Fe2 N8 124.9(5) . .
N9AA Fe2 N11 87.3(4) . .
N10 Fe2 N8 86.9(5) . .
N10 Fe2 N9AA 77.1(5) . .
N10 Fe2 N11 125.7(5) . .
N11 Fe2 N8 140.6(5) . .
N12 Fe2 N8 85.1(5) . .
N12 Fe2 N9AA 144.1(6) . .
N12 Fe2 N10 86.5(5) . .
N12 Fe2 N11 76.7(4) . .
N15 Fe3 N16 78.0(4) . .
N15 Fe3 N18 149.7(5) . .
N15 Fe3 N19 84.6(4) . .
N15 Fe3 N20 118.6(5) . .
N16 Fe3 N19 146.0(4) . .
N17 Fe3 N15 87.8(4) . .
N17 Fe3 N16 121.8(5) . .
N17 Fe3 N18 77.5(4) . .
N17 Fe3 N19 85.9(4) . .
N17 Fe3 N20 146.9(5) . .
N18 Fe3 N16 87.4(4) . .
N18 Fe3 N19 120.0(4) . .
N20 Fe3 N16 85.3(5) . .
N20 Fe3 N18 86.0(4) . .
N20 Fe3 N19 77.8(4) . .
N21 Fe4 N26 140.6(5) . .
N22 Fe4 N21 77.6(5) . .
N22 Fe4 N23 145.0(6) . .
N22 Fe4 N24 89.0(5) . .
N22 Fe4 N26 83.1(5) . .
N23 Fe4 N21 85.5(5) . .
N23 Fe4 N26 126.8(6) . .
N24 Fe4 N21 126.6(5) . .
N24 Fe4 N23 76.8(5) . .
N24 Fe4 N26 86.6(4) . .
N25 Fe4 N21 84.4(5) . .
N25 Fe4 N22 122.5(6) . .
N25 Fe4 N23 85.3(5) . .
N25 Fe4 N24 141.7(5) . .
N25 Fe4 N26 77.5(4) . .
N1 O1 B1 114.1(8) . .
N2 O2 B2AA 112.9(9) . .
N3 O3 B1 112.9(10) . .
N4 O4 B2AA 115.4(9) . .
N5 O5 B1 113.8(10) . .
N6 O6 B2AA 113.8(9) . .
N7 O7 B3 107.9(11) . .
N8 O8 B4 115.2(9) . .
N11 O9 B3 114.7(9) . .
N10 O10 B4 113.4(10) . .
N9AA O11 B3 113.1(10) . .
N12 O12 B4 110.3(10) . .
C32A O14 C53 116.0(13) . .
N15 O15 B5 110.5(9) . .
N16 O16 B6 113.6(9) . .
N17 O17 B5 109.7(8) . .
N18 O18 B6 113.3(8) . .
N19 O19 B5 112.1(8) . .
N20 O20 B6 113.4(8) . .
N21 O21 B7 112.4(10) . .
N22 O22 B8 112.0(11) . .
N23 O23 B7 110.6(10) . .
N24 O24 B8 112.8(9) . .
N25 O25 B7 108.8(10) . .
N26 O26 B8 114.9(9) . .
C87 O27 C90 118.3(13) . .
C96 O28 C92 116.7(11) . .
O1 N1 Fe1 122.4(7) . .
C1 N1 Fe1 120.0(7) . .
C1 N1 O1 116.9(8) . .
O2 N2 Fe1 123.4(8) . .
C2 N2 Fe1 121.0(8) . .
C2 N2 O2 115.3(10) . .
O3 N3 Fe1 123.7(8) . .
C7 N3 Fe1 120.3(8) . .
C7 N3 O3 115.5(11) . .
O4 N4 Fe1 121.0(8) . .
C8 N4 Fe1 121.2(7) . .
C8 N4 O4 117.5(9) . .
O5 N5 Fe1 122.5(9) . .
C13 N5 Fe1 119.3(9) . .
C13 N5 O5 117.9(11) . .
O6 N6 Fe1 121.1(9) . .
C14 N6 Fe1 120.4(8) . .
C14 N6 O6 118.4(11) . .
O7 N7 Fe2 127.2(9) . .
C33 N7 Fe2 122.2(9) . .
C33 N7 O7 110.5(13) . .
O8 N8 Fe2 120.6(8) . .
C34 N8 Fe2 119.8(8) . .
C34 N8 O8 119.4(10) . .
O11 N9AA Fe2 122.3(8) . .
C44 N9AA Fe2 120.2(10) . .
C44 N9AA O11 117.3(12) . .
O10 N10 Fe2 122.4(8) . .
C45 N10 Fe2 118.9(10) . .
C45 N10 O10 118.1(11) . .
O9 N11 Fe2 122.0(7) . .
C39 N11 Fe2 118.7(8) . .
C39 N11 O9 118.8(10) . .
O12 N12 Fe2 125.2(8) . .
C40 N12 Fe2 122.9(9) . .
C40 N12 O12 111.6(11) . .
C19 N13 Pd1 126.8(8) . .
C19 N13 C23 106.1(10) . .
C23 N13 Pd1 127.1(7) . .
C56 N14 Pd1 121.4(7) . 2_766
C60 N14 Pd1 125.0(9) . 2_766
C60 N14 C56 112.8(11) . .
O15 N15 Fe3 124.0(9) . .
C67 N15 Fe3 120.9(8) . .
C67 N15 O15 114.8(11) . .
O16 N16 Fe3 122.5(9) . .
C68 N16 Fe3 117.5(8) . .
C68 N16 O16 118.4(11) . .
O17 N17 Fe3 123.3(6) . .
C61 N17 Fe3 120.7(7) . .
C61 N17 O17 115.5(9) . .
O18 N18 Fe3 123.5(7) . .
C62 N18 Fe3 118.8(7) . .
C62 N18 O18 117.0(9) . .
O19 N19 Fe3 122.5(7) . .
C73 N19 Fe3 118.3(7) . .
C73 N19 O19 118.3(8) . .
O20 N20 Fe3 122.8(8) . .
C74 N20 Fe3 120.4(7) . .
C74 N20 O20 116.4(9) . .
O21 N21 Fe4 125.4(9) . .
C105 N21 Fe4 116.9(8) . .
C105 N21 O21 117.2(11) . .
O22 N22 Fe4 123.1(9) . .
C106 N22 Fe4 122.0(10) . .
C106 N22 O22 114.1(13) . .
O23 N23 Fe4 123.6(9) . .
C99 N23 Fe4 118.9(10) . .
C99 N23 O23 117.0(11) . .
O24 N24 Fe4 122.8(7) . .
C100 N24 Fe4 120.7(8) . .
C100 N24 O24 116.5(9) . .
O25 N25 Fe4 126.3(8) . .
C111 N25 Fe4 122.3(9) . .
C111 N25 O25 111.4(11) . .
O26 N26 Fe4 121.7(7) . .
C112 N26 Fe4 118.1(9) . .
C112 N26 O26 119.9(10) . .
C79 N27 Pd1 117.9(7) . .
C79 N27 C83 116.3(10) . .
C83 N27 Pd1 125.5(7) . .
C117 N28 Pd1 121.8(8) . 2_766
C117 N28 C120 117.2(11) . .
C120 N28 Pd1 119.1(7) . 2_766
H0AA C0AA H0AB 108.0 . .
C40 C0AA H0AA 109.3 . .
C40 C0AA H0AB 109.3 . .
C40 C0AA C41 111.5(10) . .
C41 C0AA H0AA 109.3 . .
C41 C0AA H0AB 109.3 . .
N1 C1 C2 111.6(9) . .
N1 C1 C6 126.1(10) . .
C2 C1 C6 122.3(10) . .
N2 C2 C1 109.9(10) . .
N2 C2 C3 125.3(10) . .
C1 C2 C3 124.4(10) . .
C2 C3 H3A 109.4 . .
C2 C3 H3B 109.4 . .
C2 C3 C4 111.0(10) . .
H3A C3 H3B 108.0 . .
C4 C3 H3A 109.4 . .
C4 C3 H3B 109.4 . .
H3AA C3AA H3AB 108.0 . .
C10 C3AA H3AA 109.4 . .
C10 C3AA H3AB 109.4 . .
C10 C3AA C11 111.2(12) . .
C11 C3AA H3AA 109.4 . .
C11 C3AA H3AB 109.4 . .
C119 C3CA H3CA 120.5 . .
C120 C3CA H3CA 120.5 . .
C120 C3CA C119 119.1(13) . .
C3 C4 H4A 109.7 . .
C3 C4 H4B 109.7 . .
H4A C4 H4B 108.2 . .
C5 C4 C3 109.8(12) . .
C5 C4 H4A 109.7 . .
C5 C4 H4B 109.7 . .
C4 C5 H5A 109.0 . .
C4 C5 H5B 109.0 . .
H5A C5 H5B 107.8 . .
C6 C5 C4 113.1(12) . .
C6 C5 H5A 109.0 . .
C6 C5 H5B 109.0 . .
C1 C6 C5 109.5(10) . .
C1 C6 H6A 109.8 . .
C1 C6 H6B 109.8 . .
C5 C6 H6A 109.8 . .
C5 C6 H6B 109.8 . .
H6A C6 H6B 108.2 . .
N3 C7 C8 108.4(10) . .
N3 C7 C11 127.4(11) . .
C8 C7 C11 124.2(11) . .
N4 C8 C7 112.9(10) . .
N4 C8 C9 127.7(9) . .
C7 C8 C9 119.3(10) . .
C8 C9 H9A 108.9 . .
C8 C9 H9B 108.9 . .
H9A C9 H9B 107.7 . .
C10 C9 C8 113.2(9) . .
C10 C9 H9A 108.9 . .
C10 C9 H9B 108.9 . .
C3AA C10 H10A 109.2 . .
C3AA C10 H10B 109.2 . .
C9 C10 C3AA 112.3(11) . .
C9 C10 H10A 109.2 . .
C9 C10 H10B 109.2 . .
H10A C10 H10B 107.9 . .
C3AA C11 H11A 109.2 . .
C3AA C11 H11B 109.2 . .
C7 C11 C3AA 112.0(10) . .
C7 C11 H11A 109.2 . .
C7 C11 H11B 109.2 . .
H11A C11 H11B 107.9 . .
N5 C13 C14 112.7(12) . .
N5 C13 C18 126.4(12) . .
C14 C13 C18 120.9(13) . .
N6 C14 C13 111.1(12) . .
N6 C14 C15 126.3(12) . .
C13 C14 C15 122.6(13) . .
C14 C15 H15A 108.9 . .
C14 C15 H15B 108.9 . .
C14 C15 H15C 109.5 . .
C14 C15 H15D 109.5 . .
C14 C15 C16 113.4(16) . .
C14 C15 C16A 110.8(17) . .
H15A C15 H15B 107.7 . .
H15C C15 H15D 108.1 . .
C16 C15 H15A 108.9 . .
C16 C15 H15B 108.9 . .
C16A C15 H15C 109.5 . .
C16A C15 H15D 109.5 . .
C15 C16 H16A 109.5 . .
C15 C16 H16B 109.5 . .
H16A C16 H16B 108.1 . .
C17 C16 C15 111(2) . .
C17 C16 H16A 109.5 . .
C17 C16 H16B 109.5 . .
C16 C17 H17A 107.1 . .
C16 C17 H17B 107.1 . .
C16 C17 C18 121(3) . .
H17A C17 H17B 106.8 . .
C18 C17 H17A 107.1 . .
C18 C17 H17B 107.1 . .
C13 C18 C17 113.8(15) . .
C13 C18 H18A 108.8 . .
C13 C18 H18B 108.8 . .
C13 C18 H18C 109.0 . .
C13 C18 H18D 109.0 . .
C13 C18 C17A 113.0(15) . .
C17 C18 H18A 108.8 . .
C17 C18 H18B 108.8 . .
H18A C18 H18B 107.7 . .
H18C C18 H18D 107.8 . .
C17A C18 H18C 109.0 . .
C17A C18 H18D 109.0 . .
N13 C19 H19 114.8 . .
C20 C19 N13 130.3(11) . .
C20 C19 H19 114.8 . .
C19 C20 C21 120.1(11) . .
C19 C20 B1 120.2(11) . .
C21 C20 B1 119.6(12) . .
C20 C21 H21 122.1 . .
C20 C21 C22 115.8(12) . .
C22 C21 H21 122.1 . .
C21 C22 H22 120.0 . .
C23 C22 C21 120.0(12) . .
C23 C22 H22 120.0 . .
N13 C23 H23 116.2 . .
C22 C23 N13 127.6(10) . .
C22 C23 H23 116.2 . .
C25 C24 B2AA 119.3(11) . .
C29 C24 C25 116.9(10) . .
C29 C24 B2AA 123.8(11) . .
C24 C25 H25 120.4 . .
C24 C25 C26 119.1(13) . .
C26 C25 H25 120.4 . .
C25 C26 H26 120.0 . .
C27 C26 C25 120.1(13) . .
C27 C26 H26 120.0 . .
C26 C27 O13A 127.4(13) . .
C28 C27 C26 122.6(12) . .
C28 C27 O13A 109.8(13) . .
C27 C28 H28 121.3 . .
C27 C28 C29 117.5(14) . .
C29 C28 H28 121.3 . .
C24 C29 C28 123.8(13) . .
C24 C29 H29 118.1 . .
C28 C29 H29 118.1 . .
N7 C33 C34 107.9(11) . .
N7 C33 C38 127.9(11) . .
C34 C33 C38 124.1(11) . .
N8 C34 C33 113.5(11) . .
N8 C34 C35 125.8(11) . .
C33 C34 C35 120.7(12) . .
C34 C35 H35A 108.9 . .
C34 C35 H35B 108.9 . .
C34 C35 C36 113.2(10) . .
H35A C35 H35B 107.8 . .
C36 C35 H35A 108.9 . .
C36 C35 H35B 108.9 . .
C35 C36 H36A 107.0 . .
C35 C36 H36B 107.0 . .
H36A C36 H36B 106.7 . .
C37 C36 C35 121.4(15) . .
C37 C36 H36A 107.0 . .
C37 C36 H36B 107.0 . .
C36 C37 H37A 108.3 . .
C36 C37 H37B 108.3 . .
C36 C37 C38 115.8(14) . .
H37A C37 H37B 107.4 . .
C38 C37 H37A 108.3 . .
C38 C37 H37B 108.3 . .
C33 C38 C37 113.8(11) . .
C33 C38 H38A 108.8 . .
C33 C38 H38B 108.8 . .
C37 C38 H38A 108.8 . .
C37 C38 H38B 108.8 . .
H38A C38 H38B 107.7 . .
N11 C39 C40 113.0(10) . .
N11 C39 C43 125.1(11) . .
C40 C39 C43 121.8(10) . .
N12 C40 C0AA 128.7(11) . .
N12 C40 C39 108.1(11) . .
C39 C40 C0AA 123.0(10) . .
C0AA C41 H41A 109.5 . .
C0AA C41 H41B 109.5 . .
C0AA C41 C42 110.7(10) . .
H41A C41 H41B 108.1 . .
C42 C41 H41A 109.5 . .
C42 C41 H41B 109.5 . .
C41 C42 H42A 108.8 . .
C41 C42 H42B 108.8 . .
H42A C42 H42B 107.7 . .
C43 C42 C41 113.7(11) . .
C43 C42 H42A 108.8 . .
C43 C42 H42B 108.8 . .
C39 C43 H43A 109.1 . .
C39 C43 H43B 109.1 . .
C42 C43 C39 112.3(10) . .
C42 C43 H43A 109.1 . .
C42 C43 H43B 109.1 . .
H43A C43 H43B 107.9 . .
N9AA C44 C45 110.8(12) . .
N9AA C44 C49 123.9(13) . .
C45 C44 C49 125.1(13) . .
N10 C45 C44 112.6(12) . .
N10 C45 C46 125.1(13) . .
C44 C45 C46 122.4(14) . .
C45 C46 H46A 110.1 . .
C45 C46 H46B 110.1 . .
C45 C46 C47 108.1(14) . .
H46A C46 H46B 108.4 . .
C47 C46 H46A 110.1 . .
C47 C46 H46B 110.1 . .
C46 C47 H47A 108.8 . .
C46 C47 H47B 108.8 . .
H47A C47 H47B 107.7 . .
C48 C47 C46 113.7(14) . .
C48 C47 H47A 108.8 . .
C48 C47 H47B 108.8 . .
C47 C48 H48A 108.9 . .
C47 C48 H48B 108.9 . .
C47 C48 C49 113.6(13) . .
H48A C48 H48B 107.7 . .
C49 C48 H48A 108.9 . .
C49 C48 H48B 108.9 . .
C44 C49 C48 108.1(12) . .
C44 C49 H49A 110.1 . .
C44 C49 H49B 110.1 . .
C48 C49 H49A 110.1 . .
C48 C49 H49B 110.1 . .
H49A C49 H49B 108.4 . .
O14 C53 C52 111.9(10) . .
O14 C53 C54 128.0(10) . .
C52 C53 C54 120.0 . .
C53 C52 H52 120.0 . .
C53 C52 C51 120.0 . .
C51 C52 H52 120.0 . .
C52 C51 H51 120.0 . .
C50 C51 C52 120.0 . .
C50 C51 H51 120.0 . .
C51 C50 B3 117.3(10) . .
C55 C50 C51 120.0 . .
C55 C50 B3 121.8(10) . .
C50 C55 H55 120.0 . .
C50 C55 C54 120.0 . .
C54 C55 H55 120.0 . .
C53 C54 H54 120.0 . .
C55 C54 C53 120.0 . .
C55 C54 H54 120.0 . .
N14 C56 H56 117.2 . .
C57 C56 N14 125.7(10) . .
C57 C56 H56 117.2 . .
C56 C57 C58 116.8(11) . .
C56 C57 B4 122.0(12) . .
C58 C57 B4 120.9(12) . .
C57 C58 H58 120.9 . .
C59 C58 C57 118.2(12) . .
C59 C58 H58 120.9 . .
C58 C59 H59 119.7 . .
C60 C59 C58 120.6(11) . .
C60 C59 H59 119.7 . .
N14 C60 H60 117.1 . .
C59 C60 N14 125.8(11) . .
C59 C60 H60 117.1 . .
N17 C61 C62 111.0(10) . .
N17 C61 C66 126.3(9) . .
C62 C61 C66 122.7(10) . .
N18 C62 C61 111.8(10) . .
N18 C62 C63 125.1(10) . .
C61 C62 C63 123.1(11) . .
C62 C63 C64 110.4(9) . .
C63 C64 C65 107.8(11) . .
C64 C65 C66 111.1(10) . .
C61 C66 C65 109.1(8) . .
N15 C67 C68 109.0(13) . .
N15 C67 C72 127.5(12) . .
C68 C67 C72 123.5(13) . .
N16 C68 C67 113.9(12) . .
N16 C68 C69 124.1(12) . .
C67 C68 C69 121.9(14) . .
C68 C69 H69A 109.4 . .
C68 C69 H69B 109.4 . .
C68 C69 H69C 110.3 . .
C68 C69 H69D 110.3 . .
C68 C69 C70A 107.3(15) . .
H69A C69 H69B 108.0 . .
H69C C69 H69D 108.5 . .
C70 C69 C68 111.0(16) . .
C70 C69 H69A 109.4 . .
C70 C69 H69B 109.4 . .
C70A C69 H69C 110.3 . .
C70A C69 H69D 110.3 . .
C69 C70 H70A 109.4 . .
C69 C70 H70B 109.4 . .
C69 C70 C71A 111(2) . .
H70A C70 H70B 108.0 . .
C71A C70 H70A 109.4 . .
C71A C70 H70B 109.4 . .
H71A C71 H71B 107.3 . .
C72 C71 H71A 108.1 . .
C72 C71 H71B 108.1 . .
C70A C71 H71A 108.1 . .
C70A C71 H71B 108.1 . .
C70A C71 C72 117(3) . .
C67 C72 C71 106.5(19) . .
C67 C72 H72C 110.4 . .
C67 C72 H72D 110.4 . .
C67 C72 H72A 109.1 . .
C67 C72 H72B 109.1 . .
C67 C72 C71A 112.4(17) . .
C71 C72 H72C 110.4 . .
C71 C72 H72D 110.4 . .
H72C C72 H72D 108.6 . .
H72A C72 H72B 107.9 . .
C71A C72 H72A 109.1 . .
C71A C72 H72B 109.1 . .
N19 C73 C74 112.9(9) . .
N19 C73 C78 127.7(9) . .
C74 C73 C78 119.5(9) . .
N20 C74 C73 110.0(10) . .
N20 C74 C75 128.2(10) . .
C73 C74 C75 121.8(10) . .
C74 C75 H75A 109.2 . .
C74 C75 H75B 109.2 . .
H75A C75 H75B 107.9 . .
C76 C75 C74 112.0(10) . .
C76 C75 H75A 109.2 . .
C76 C75 H75B 109.2 . .
C75 C76 H76A 109.1 . .
C75 C76 H76B 109.1 . .
C75 C76 C77 112.6(12) . .
H76A C76 H76B 107.8 . .
C77 C76 H76A 109.1 . .
C77 C76 H76B 109.1 . .
C76 C77 H77A 109.5 . .
C76 C77 H77B 109.5 . .
H77A C77 H77B 108.1 . .
C78 C77 C76 110.8(10) . .
C78 C77 H77A 109.5 . .
C78 C77 H77B 109.5 . .
C73 C78 H78A 109.0 . .
C73 C78 H78B 109.0 . .
C77 C78 C73 112.9(9) . .
C77 C78 H78A 109.0 . .
C77 C78 H78B 109.0 . .
H78A C78 H78B 107.8 . .
N27 C79 H79 116.7 . .
N27 C79 C80 126.5(9) . .
C80 C79 H79 116.7 . .
C79 C80 C81 114.5(9) . .
C79 C80 B5 120.1(9) . .
C81 C80 B5 125.4(11) . .
C80 C81 H81 119.3 . .
C80 C81 C82 121.4(12) . .
C82 C81 H81 119.3 . .
C81 C82 H82 120.5 . .
C83 C82 C81 119.1(11) . .
C83 C82 H82 120.5 . .
N27 C83 H83 119.1 . .
C82 C83 N27 121.9(10) . .
C82 C83 H83 119.1 . .
C85 C84 B6 117.4(13) . .
C89 C84 C85 116.5(12) . .
C89 C84 B6 125.9(15) . .
C84 C85 H85 119.1 . .
C84 C85 C86 121.9(16) . .
C86 C85 H85 119.1 . .
C85 C86 H86 120.8 . .
C85 C86 C87 118.5(16) . .
C87 C86 H86 120.8 . .
O27 C87 C86 122.3(16) . .
C88 C87 O27 118.8(15) . .
C88 C87 C86 118.9(12) . .
C87 C88 H88 119.9 . .
C87 C88 C89 120.3(16) . .
C89 C88 H88 119.9 . .
C84 C89 C88 123.9(17) . .
C84 C89 H89 118.1 . .
C88 C89 H89 118.1 . .
O27 C90 H90A 108.9 . .
O27 C90 H90B 108.9 . .
O27 C90 C91 113.5(14) . .
H90A C90 H90B 107.7 . .
C91 C90 H90A 108.9 . .
C91 C90 H90B 108.9 . .
C90 C91 H91A 108.3 . .
C90 C91 H91B 108.3 . .
C90 C91 C92 115.8(16) . .
H91A C91 H91B 107.4 . .
C92 C91 H91A 108.3 . .
C92 C91 H91B 108.3 . .
O28 C92 C91 104.5(13) . .
O28 C92 H92A 110.9 . .
O28 C92 H92B 110.9 . .
C91 C92 H92A 110.9 . .
C91 C92 H92B 110.9 . .
H92A C92 H92B 108.9 . .
C94 C93 B7 119.2(11) . .
C98 C93 C94 116.3(11) . .
C98 C93 B7 124.0(11) . .
C93 C94 H94 120.4 . .
C95 C94 C93 119.3(13) . .
C95 C94 H94 120.4 . .
C94 C95 H95 118.9 . .
C96 C95 C94 122.2(12) . .
C96 C95 H95 118.9 . .
O28 C96 C95 127.0(13) . .
O28 C96 C97 115.4(12) . .
C97 C96 C95 117.5(12) . .
C96 C97 H97 120.2 . .
C96 C97 C98 119.6(11) . .
C98 C97 H97 120.2 . .
C93 C98 C97 124.7(11) . .
C93 C98 H98 117.7 . .
C97 C98 H98 117.7 . .
N23 C99 C100 112.6(12) . .
N23 C99 C104 123.4(12) . .
C100 C99 C104 123.9(11) . .
N24 C100 C99 110.8(11) . .
N24 C100 C101 126.0(11) . .
C99 C100 C101 123.2(12) . .
C100 C101 H10C 109.9 . .
C100 C101 H10D 109.9 . .
C100 C101 C102 108.8(10) . .
H10C C101 H10D 108.3 . .
C102 C101 H10C 109.9 . .
C102 C101 H10D 109.9 . .
C101 C102 H10E 108.8 . .
C101 C102 H10F 108.8 . .
H10E C102 H10F 107.7 . .
C103 C102 C101 113.6(10) . .
C103 C102 H10E 108.8 . .
C103 C102 H10F 108.8 . .
C102 C103 H10G 108.5 . .
C102 C103 H10H 108.5 . .
C102 C103 C104 115.2(13) . .
H10G C103 H10H 107.5 . .
C104 C103 H10G 108.5 . .
C104 C103 H10H 108.5 . .
C99 C104 C103 108.9(10) . .
C99 C104 H10I 109.9 . .
C99 C104 H10J 109.9 . .
C103 C104 H10I 109.9 . .
C103 C104 H10J 109.9 . .
H10I C104 H10J 108.3 . .
N21 C105 C106 114.6(12) . .
N21 C105 C110 126.1(13) . .
C106 C105 C110 119.2(14) . .
N22 C106 C105 108.6(14) . .
N22 C106 C107 127.7(13) . .
C105 C106 C107 123.6(13) . .
C106 C107 H10K 109.3 . .
C106 C107 H10L 109.3 . .
C106 C107 C108 111.6(14) . .
H10K C107 H10L 108.0 . .
C108 C107 H10K 109.3 . .
C108 C107 H10L 109.3 . .
C107 C108 H10M 109.6 . .
C107 C108 H10N 109.6 . .
C107 C108 C109 110.2(13) . .
H10M C108 H10N 108.1 . .
C109 C108 H10M 109.6 . .
C109 C108 H10N 109.6 . .
C108 C109 H10O 109.4 . .
C108 C109 H10P 109.4 . .
H10O C109 H10P 108.0 . .
C110 C109 C108 111.0(15) . .
C110 C109 H10O 109.4 . .
C110 C109 H10P 109.4 . .
C105 C110 H11C 109.1 . .
C105 C110 H11D 109.1 . .
C109 C110 C105 112.3(12) . .
C109 C110 H11C 109.1 . .
C109 C110 H11D 109.1 . .
H11C C110 H11D 107.9 . .
N25 C111 C112 108.8(11) . .
N25 C111 C116 127.7(12) . .
C112 C111 C116 123.5(11) . .
N26 C112 C111 112.9(11) . .
N26 C112 C113 125.8(11) . .
C111 C112 C113 121.3(11) . .
C112 C113 H11E 110.0 . .
C112 C113 H11F 110.0 . .
C112 C113 H11G 108.3 . .
C112 C113 H11H 108.3 . .
C112 C113 C114 108.5(13) . .
H11E C113 H11F 108.4 . .
H11G C113 H11H 107.4 . .
C114 C113 H11E 110.0 . .
C114 C113 H11F 110.0 . .
C1A C113 C112 115.8(14) . .
C1A C113 H11G 108.3 . .
C1A C113 H11H 108.3 . .
C113 C114 H11I 108.0 . .
C113 C114 H11J 108.0 . .
H11I C114 H11J 107.3 . .
C12 C114 C113 117(2) . .
C12 C114 H11I 108.0 . .
C12 C114 H11J 108.0 . .
H11K C115 H11L 108.7 . .
C116 C115 H11K 110.5 . .
C116 C115 H11L 110.5 . .
C116 C115 C1A 106.3(17) . .
C1A C115 H11K 110.5 . .
C1A C115 H11L 110.5 . .
C111 C116 C115 111.1(13) . .
C111 C116 H11O 109.4 . .
C111 C116 H11P 109.4 . .
C111 C116 H11M 109.3 . .
C111 C116 H11N 109.3 . .
C115 C116 H11O 109.4 . .
C115 C116 H11P 109.4 . .
H11O C116 H11P 108.0 . .
H11M C116 H11N 108.0 . .
C12 C116 C111 111.6(15) . .
C12 C116 H11M 109.3 . .
C12 C116 H11N 109.3 . .
N28 C117 H117 117.3 . .
N28 C117 C118 125.4(12) . .
C118 C117 H117 117.3 . .
C117 C118 B8 122.6(12) . .
C119 C118 C117 114.5(11) . .
C119 C118 B8 122.9(11) . .
C3CA C119 H119 118.9 . .
C118 C119 C3CA 122.1(13) . .
C118 C119 H119 118.9 . .
N28 C120 H120 119.3 . .
C3CA C120 N28 121.3(12) . .
C3CA C120 H120 119.3 . .
O1 B1 C20 108.8(10) . .
O3 B1 O1 112.9(12) . .
O3 B1 C20 107.0(10) . .
O5 B1 O1 106.7(11) . .
O5 B1 O3 111.7(12) . .
O5 B1 C20 109.7(11) . .
O2 B2AA C24 107.9(10) . .
O4 B2AA O2 113.7(11) . .
O4 B2AA O6 110.1(11) . .
O4 B2AA C24 110.9(10) . .
O6 B2AA O2 106.5(11) . .
O6 B2AA C24 107.5(10) . .
O7 B3 O11 110.7(11) . .
O7 B3 C50 110.0(12) . .
O9 B3 O7 110.4(13) . .
O9 B3 O11 110.3(12) . .
O9 B3 C50 112.2(10) . .
O11 B3 C50 103.1(12) . .
O8 B4 O10 111.0(12) . .
O8 B4 O12 111.5(13) . .
O8 B4 C57 111.2(11) . .
O10 B4 O12 108.6(12) . .
O10 B4 C57 104.0(12) . .
O12 B4 C57 110.2(11) . .
O15 B5 O17 109.5(10) . .
O15 B5 C80 107.3(10) . .
O17 B5 C80 104.3(9) . .
O19 B5 O15 112.1(10) . .
O19 B5 O17 112.7(10) . .
O19 B5 C80 110.4(9) . .
O16 B6 O18 111.5(11) . .
O16 B6 O20 107.9(11) . .
O16 B6 C84 111.9(13) . .
O18 B6 O20 109.3(12) . .
O18 B6 C84 106.8(10) . .
O20 B6 C84 109.5(11) . .
O21 B7 O23 115.3(13) . .
O21 B7 O25 115.8(13) . .
O21 B7 C93 113.0(11) . .
O23 B7 C93 104.5(11) . .
O25 B7 O23 103.0(11) . .
O25 B7 C93 103.9(11) . .
O22 B8 C118 108.6(12) . .
O24 B8 O22 111.1(10) . .
O24 B8 C118 109.6(10) . .
O26 B8 O22 108.4(11) . .
O26 B8 O24 111.7(13) . .
O26 B8 C118 107.4(10) . .
C15 C16A H16C 107.3 . .
C15 C16A H16D 107.3 . .
H16C C16A H16D 106.9 . .
C17A C16A C15 120(3) . .
C17A C16A H16C 107.3 . .
C17A C16A H16D 107.3 . .
C18 C17A H17C 110.0 . .
C18 C17A H17D 110.0 . .
C16A C17A C18 109(3) . .
C16A C17A H17C 110.0 . .
C16A C17A H17D 110.0 . .
H17C C17A H17D 108.4 . .
C70 C71A H71C 110.7 . .
C70 C71A H71D 110.7 . .
C72 C71A C70 105(2) . .
C72 C71A H71C 110.7 . .
C72 C71A H71D 110.7 . .
H71C C71A H71D 108.8 . .
C69 C70A H70C 110.5 . .
C69 C70A H70D 110.5 . .
C71 C70A C69 106(3) . .
C71 C70A H70C 110.5 . .
C71 C70A H70D 110.5 . .
H70C C70A H70D 108.7 . .
C114 C12 C116 112(2) . .
C114 C12 H12A 109.3 . .
C114 C12 H12B 109.3 . .
C116 C12 H12A 109.3 . .
C116 C12 H12B 109.3 . .
H12A C12 H12B 107.9 . .
C113 C1A C115 105.3(19) . .
C113 C1A H1AA 110.7 . .
C113 C1A H1AB 110.7 . .
C115 C1A H1AA 110.7 . .
C115 C1A H1AB 110.7 . .
H1AA C1A H1AB 108.8 . .
O14 C32A H32A 111.4 . .
O14 C32A H32B 111.4 . .
O14 C32A C31A 101.9(14) . .
H32A C32A H32B 109.2 . .
C31A C32A H32A 111.4 . .
C31A C32A H32B 111.4 . .
C32A C31A H31A 108.5 . .
C32A C31A H31B 108.5 . .
C32A C31A C30A 115.1(14) . .
H31A C31A H31B 107.5 . .
C30A C31A H31A 108.5 . .
C30A C31A H31B 108.5 . .
C31A C30A H30A 109.9 . .
C31A C30A H30B 109.9 . .
H30A C30A H30B 108.3 . .
O13A C30A C31A 109.0(13) . .
O13A C30A H30A 109.9 . .
O13A C30A H30B 109.9 . .
C30A O13A C27 113.1(13) . .
F1 B9 F3 112.8(11) . .
F4 B9 F1 103.7(10) . .
F4 B9 F3 107.1(10) . .
F4 B9 F2 114.2(11) . .
F2 B9 F1 114.3(11) . .
F2 B9 F3 104.7(10) . .
F7 B10 F5 107.1(10) . .
F7 B10 F8 110.3(11) . .
F6 B10 F7 112.8(11) . .
F6 B10 F5 108.4(11) . .
F6 B10 F8 111.6(11) . .
F8 B10 F5 106.4(11) . .

loop_
_geom_bond_atom_site_label_1
_geom_bond_atom_site_label_2
_geom_bond_distance
_geom_bond_site_symmetry_2
Pd1 N13 1.844(12) .
Pd1 N14 1.949(12) 2_766
Pd1 N27 2.012(9) .
Pd1 N28 2.025(9) 2_766
Fe1 N1 1.913(9) .
Fe1 N2 1.893(10) .
Fe1 N3 1.916(12) .
Fe1 N4 1.890(10) .
Fe1 N5 1.921(11) .
Fe1 N6 1.927(11) .
Fe2 N7 1.834(15) .
Fe2 N8 1.933(9) .
Fe2 N9AA 1.910(12) .
Fe2 N10 1.903(11) .
Fe2 N11 1.927(9) .
Fe2 N12 1.838(13) .
Fe3 N15 1.883(12) .
Fe3 N16 1.925(10) .
Fe3 N17 1.882(9) .
Fe3 N18 1.914(9) .
Fe3 N19 1.931(8) .
Fe3 N20 1.908(10) .
Fe4 N21 1.930(10) .
Fe4 N22 1.885(14) .
Fe4 N23 1.908(11) .
Fe4 N24 1.905(9) .
Fe4 N25 1.819(13) .
Fe4 N26 1.935(9) .
O1 N1 1.377(10) .
O1 B1 1.486(16) .
O2 N2 1.378(11) .
O2 B2AA 1.467(16) .
O3 N3 1.383(11) .
O3 B1 1.439(17) .
O4 N4 1.407(10) .
O4 B2AA 1.413(16) .
O5 N5 1.380(12) .
O5 B1 1.434(18) .
O6 N6 1.402(11) .
O6 B2AA 1.466(17) .
O7 N7 1.433(13) .
O7 B3 1.479(18) .
O8 N8 1.359(12) .
O8 B4 1.420(19) .
O9 N11 1.363(12) .
O9 B3 1.425(19) .
O10 N10 1.372(13) .
O10 B4 1.452(18) .
O11 N9AA 1.374(13) .
O11 B3 1.525(18) .
O12 N12 1.414(13) .
O12 B4 1.487(15) .
O14 C53 1.389(14) .
O14 C32A 1.350(14) .
O15 N15 1.408(11) .
O15 B5 1.470(16) .
O16 N16 1.383(11) .
O16 B6 1.460(19) .
O17 N17 1.411(9) .
O17 B5 1.500(14) .
O18 N18 1.363(10) .
O18 B6 1.501(17) .
O19 N19 1.375(10) .
O19 B5 1.433(16) .
O20 N20 1.373(10) .
O20 B6 1.508(16) .
O21 N21 1.324(13) .
O21 B7 1.336(19) .
O22 N22 1.433(14) .
O22 B8 1.480(18) .
O23 N23 1.361(13) .
O23 B7 1.541(17) .
O24 N24 1.400(12) .
O24 B8 1.477(16) .
O25 N25 1.414(13) .
O25 B7 1.506(16) .
O26 N26 1.378(12) .
O26 B8 1.423(17) .
O27 C87 1.361(13) .
O27 C90 1.46(2) .
O28 C92 1.456(15) .
O28 C96 1.356(15) .
N1 C1 1.279(14) .
N2 C2 1.296(15) .
N3 C7 1.319(15) .
N4 C8 1.261(14) .
N5 C13 1.254(16) .
N6 C14 1.247(16) .
N7 C33 1.344(16) .
N8 C34 1.240(15) .
N9AA C44 1.271(17) .
N10 C45 1.280(17) .
N11 C39 1.273(14) .
N12 C40 1.322(14) .
N13 C19 1.408(13) .
N13 C23 1.452(16) .
N14 Pd1 1.949(12) 2_766
N14 C56 1.409(14) .
N14 C60 1.351(14) .
N15 C67 1.318(17) .
N16 C68 1.287(17) .
N17 C61 1.281(13) .
N18 C62 1.287(15) .
N19 C73 1.275(13) .
N20 C74 1.289(14) .
N21 C105 1.279(17) .
N22 C106 1.281(17) .
N23 C99 1.303(15) .
N24 C100 1.292(16) .
N25 C111 1.339(15) .
N26 C112 1.277(15) .
N27 C79 1.344(11) .
N27 C83 1.392(12) .
N28 Pd1 2.025(9) 2_766
N28 C117 1.340(13) .
N28 C120 1.375(15) .
C0AA H0AA 0.9900 .
C0AA H0AB 0.9900 .
C0AA C40 1.477(17) .
C0AA C41 1.519(14) .
C1 C2 1.450(14) .
C1 C6 1.479(14) .
C2 C3 1.452(16) .
C3 H3A 0.9900 .
C3 H3B 0.9900 .
C3 C4 1.556(17) .
C3AA H3AA 0.9900 .
C3AA H3AB 0.9900 .
C3AA C10 1.523(16) .
C3AA C11 1.532(17) .
C3CA H3CA 0.9500 .
C3CA C119 1.411(17) .
C3CA C120 1.351(18) .
C4 H4A 0.9900 .
C4 H4B 0.9900 .
C4 C5 1.528(18) .
C5 H5A 0.9900 .
C5 H5B 0.9900 .
C5 C6 1.516(17) .
C6 H6A 0.9900 .
C6 H6B 0.9900 .
C7 C8 1.455(14) .
C7 C11 1.462(16) .
C8 C9 1.513(14) .
C9 H9A 0.9900 .
C9 H9B 0.9900 .
C9 C10 1.502(16) .
C10 H10A 0.9900 .
C10 H10B 0.9900 .
C11 H11A 0.9900 .
C11 H11B 0.9900 .
C13 C14 1.443(16) .
C13 C18 1.484(18) .
C14 C15 1.481(18) .
C15 H15A 0.9900 .
C15 H15B 0.9900 .
C15 H15C 0.9900 .
C15 H15D 0.9900 .
C15 C16 1.55(3) .
C15 C16A 1.499(18) .
C16 H16A 0.9900 .
C16 H16B 0.9900 .
C16 C17 1.477(18) .
C17 H17A 0.9900 .
C17 H17B 0.9900 .
C17 C18 1.56(3) .
C18 H18A 0.9900 .
C18 H18B 0.9900 .
C18 H18C 0.9900 .
C18 H18D 0.9900 .
C18 C17A 1.51(3) .
C19 H19 0.9500 .
C19 C20 1.340(16) .
C20 C21 1.405(16) .
C20 B1 1.623(16) .
C21 H21 0.9500 .
C21 C22 1.406(15) .
C22 H22 0.9500 .
C22 C23 1.370(17) .
C23 H23 0.9500 .
C24 C25 1.397(17) .
C24 C29 1.364(16) .
C24 B2AA 1.595(15) .
C25 H25 0.9500 .
C25 C26 1.424(15) .
C26 H26 0.9500 .
C26 C27 1.355(19) .
C27 C28 1.32(2) .
C27 O13A 1.425(14) .
C28 H28 0.9500 .
C28 C29 1.414(16) .
C29 H29 0.9500 .
C33 C34 1.420(15) .
C33 C38 1.488(17) .
C34 C35 1.496(15) .
C35 H35A 0.9900 .
C35 H35B 0.9900 .
C35 C36 1.51(2) .
C36 H36A 0.9900 .
C36 H36B 0.9900 .
C36 C37 1.41(2) .
C37 H37A 0.9900 .
C37 H37B 0.9900 .
C37 C38 1.542(17) .
C38 H38A 0.9900 .
C38 H38B 0.9900 .
C39 C40 1.419(15) .
C39 C43 1.494(14) .
C41 H41A 0.9900 .
C41 H41B 0.9900 .
C41 C42 1.547(17) .
C42 H42A 0.9900 .
C42 H42B 0.9900 .
C42 C43 1.432(17) .
C43 H43A 0.9900 .
C43 H43B 0.9900 .
C44 C45 1.429(18) .
C44 C49 1.506(18) .
C45 C46 1.504(17) .
C46 H46A 0.9900 .
C46 H46B 0.9900 .
C46 C47 1.52(2) .
C47 H47A 0.9900 .
C47 H47B 0.9900 .
C47 C48 1.47(2) .
C48 H48A 0.9900 .
C48 H48B 0.9900 .
C48 C49 1.552(19) .
C49 H49A 0.9900 .
C49 H49B 0.9900 .
C53 C52 1.3900 .
C53 C54 1.3900 .
C52 H52 0.9500 .
C52 C51 1.3900 .
C51 H51 0.9500 .
C51 C50 1.3900 .
C50 C55 1.3900 .
C50 B3 1.591(15) .
C55 H55 0.9500 .
C55 C54 1.3900 .
C54 H54 0.9500 .
C56 H56 0.9500 .
C56 C57 1.362(17) .
C57 C58 1.405(16) .
C57 B4 1.608(17) .
C58 H58 0.9500 .
C58 C59 1.393(16) .
C59 H59 0.9500 .
C59 C60 1.318(16) .
C60 H60 0.9500 .
C61 C62 1.437(14) .
C61 C66 1.508(14) .
C62 C63 1.509(15) .
C63 C64 1.558(17) .
C64 C65 1.565(17) .
C65 C66 1.568(14) .
C67 C68 1.438(17) .
C67 C72 1.501(19) .
C68 C69 1.530(18) .
C69 H69A 0.9900 .
C69 H69B 0.9900 .
C69 H69C 0.9900 .
C69 H69D 0.9900 .
C69 C70 1.41(3) .
C69 C70A 1.75(3) .
C70 H70A 0.9900 .
C70 H70B 0.9900 .
C70 C71A 1.71(4) .
C71 H71A 0.9900 .
C71 H71B 0.9900 .
C71 C72 1.56(4) .
C71 C70A 1.30(4) .
C72 H72C 0.9900 .
C72 H72D 0.9900 .
C72 H72A 0.9900 .
C72 H72B 0.9900 .
C72 C71A 1.59(4) .
C73 C74 1.467(13) .
C73 C78 1.473(14) .
C74 C75 1.474(15) .
C75 H75A 0.9900 .
C75 H75B 0.9900 .
C75 C76 1.465(16) .
C76 H76A 0.9900 .
C76 H76B 0.9900 .
C76 C77 1.512(16) .
C77 H77A 0.9900 .
C77 H77B 0.9900 .
C77 C78 1.445(15) .
C78 H78A 0.9900 .
C78 H78B 0.9900 .
C79 H79 0.9500 .
C79 C80 1.377(16) .
C80 C81 1.385(14) .
C80 B5 1.608(14) .
C81 H81 0.9500 .
C81 C82 1.409(15) .
C82 H82 0.9500 .
C82 C83 1.333(17) .
C83 H83 0.9500 .
C84 C85 1.39(2) .
C84 C89 1.349(19) .
C84 B6 1.581(16) .
C85 H85 0.9500 .
C85 C86 1.401(17) .
C86 H86 0.9500 .
C86 C87 1.41(2) .
C87 C88 1.36(2) .
C88 H88 0.9500 .
C88 C89 1.370(18) .
C89 H89 0.9500 .
C90 H90A 0.9900 .
C90 H90B 0.9900 .
C90 C91 1.50(2) .
C91 H91A 0.9900 .
C91 H91B 0.9900 .
C91 C92 1.54(2) .
C92 H92A 0.9900 .
C92 H92B 0.9900 .
C93 C94 1.431(16) .
C93 C98 1.322(16) .
C93 B7 1.665(18) .
C94 H94 0.9500 .
C94 C95 1.389(19) .
C95 H95 0.9500 .
C95 C96 1.387(19) .
C96 C97 1.363(16) .
C97 H97 0.9500 .
C97 C98 1.400(15) .
C98 H98 0.9500 .
C99 C100 1.407(16) .
C99 C104 1.495(18) .
C100 C101 1.473(16) .
C101 H10C 0.9900 .
C101 H10D 0.9900 .
C101 C102 1.561(16) .
C102 H10E 0.9900 .
C102 H10F 0.9900 .
C102 C103 1.404(18) .
C103 H10G 0.9900 .
C103 H10H 0.9900 .
C103 C104 1.514(16) .
C104 H10I 0.9900 .
C104 H10J 0.9900 .
C105 C106 1.445(18) .
C105 C110 1.552(17) .
C106 C107 1.474(19) .
C107 H10K 0.9900 .
C107 H10L 0.9900 .
C107 C108 1.535(19) .
C108 H10M 0.9900 .
C108 H10N 0.9900 .
C108 C109 1.54(2) .
C109 H10O 0.9900 .
C109 H10P 0.9900 .
C109 C110 1.51(2) .
C110 H11C 0.9900 .
C110 H11D 0.9900 .
C111 C112 1.417(16) .
C111 C116 1.481(17) .
C112 C113 1.512(15) .
C113 H11E 0.9900 .
C113 H11F 0.9900 .
C113 H11G 0.9900 .
C113 H11H 0.9900 .
C113 C114 1.55(3) .
C113 C1A 1.43(3) .
C114 H11I 0.9900 .
C114 H11J 0.9900 .
C114 C12 1.44(3) .
C115 H11K 0.9900 .
C115 H11L 0.9900 .
C115 C116 1.66(3) .
C115 C1A 1.68(3) .
C116 H11O 0.9900 .
C116 H11P 0.9900 .
C116 H11M 0.9900 .
C116 H11N 0.9900 .
C116 C12 1.45(3) .
C117 H117 0.9500 .
C117 C118 1.410(17) .
C118 C119 1.355(17) .
C118 B8 1.566(16) .
C119 H119 0.9500 .
C120 H120 0.9500 .
C16A H16C 0.9900 .
C16A H16D 0.9900 .
C16A C17A 1.473(18) .
C17A H17C 0.9900 .
C17A H17D 0.9900 .
C71A H71C 0.9900 .
C71A H71D 0.9900 .
C70A H70C 0.9900 .
C70A H70D 0.9900 .
C12 H12A 0.9900 .
C12 H12B 0.9900 .
C1A H1AA 0.9900 .
C1A H1AB 0.9900 .
C32A H32A 0.9900 .
C32A H32B 0.9900 .
C32A C31A 1.482(15) .
C31A H31A 0.9900 .
C31A H31B 0.9900 .
C31A C30A 1.522(14) .
C30A H30A 0.9900 .
C30A H30B 0.9900 .
C30A O13A 1.350(13) .
F1 B9 1.367(13) .
F3 B9 1.384(13) .
B9 F4 1.271(13) .
B9 F2 1.274(13) .
B10 F7 1.275(18) .
B10 F6 1.266(14) .
B10 F5 1.340(14) .
B10 F8 1.293(14) .

loop_
_geom_torsion_atom_site_label_1
_geom_torsion_atom_site_label_2
_geom_torsion_atom_site_label_3
_geom_torsion_atom_site_label_4
_geom_torsion
_geom_torsion_site_symmetry_1
Pd1 N13 C19 C20 -178.3(9) .
Pd1 N13 C23 C22 178.9(9) .
Pd1 N14 C56 C57 170.1(10) 2_766
Pd1 N14 C60 C59 -172.0(10) 2_766
Pd1 N27 C79 C80 172.7(10) .
Pd1 N27 C83 C82 -175.0(11) .
Pd1 N28 C117 C118 -169.9(10) 2_766
Pd1 N28 C120 C3CA 170.3(10) 2_766
Fe1 N1 C1 C2 6.0(16) .
Fe1 N1 C1 C6 -173.4(10) .
Fe1 N2 C2 C1 7.7(19) .
Fe1 N2 C2 C3 -179.5(12) .
Fe1 N3 C7 C8 5.7(15) .
Fe1 N3 C7 C11 -176.6(11) .
Fe1 N4 C8 C7 5.3(16) .
Fe1 N4 C8 C9 -170.7(10) .
Fe1 N5 C13 C14 5(2) .
Fe1 N5 C13 C18 -173.6(14) .
Fe1 N6 C14 C13 -0.1(19) .
Fe1 N6 C14 C15 179.9(13) .
Fe2 N7 C33 C34 -2.4(17) .
Fe2 N7 C33 C38 -179.0(11) .
Fe2 N8 C34 C33 -3.7(16) .
Fe2 N8 C34 C35 175.9(10) .
Fe2 N9AA C44 C45 -3.9(16) .
Fe2 N9AA C44 C49 179.9(10) .
Fe2 N10 C45 C44 -6.8(17) .
Fe2 N10 C45 C46 171.1(11) .
Fe2 N11 C39 C40 -7.5(16) .
Fe2 N11 C39 C43 170.2(10) .
Fe2 N12 C40 C0AA 179.4(12) .
Fe2 N12 C40 C39 -5.9(18) .
Fe3 N15 C67 C68 -2.2(18) .
Fe3 N15 C67 C72 177.0(13) .
Fe3 N16 C68 C67 -9.5(18) .
Fe3 N16 C68 C69 167.5(12) .
Fe3 N17 C61 C62 -5.2(15) .
Fe3 N17 C61 C66 173.4(10) .
Fe3 N18 C62 C61 -3.1(17) .
Fe3 N18 C62 C63 173.9(10) .
Fe3 N19 C73 C74 -8.8(13) .
Fe3 N19 C73 C78 170.7(9) .
Fe3 N20 C74 C73 -5.3(13) .
Fe3 N20 C74 C75 174.6(10) .
Fe4 N21 C105 C106 4.5(16) .
Fe4 N21 C105 C110 -171.9(10) .
Fe4 N22 C106 C105 5.6(17) .
Fe4 N22 C106 C107 -177.5(11) .
Fe4 N23 C99 C100 5.5(18) .
Fe4 N23 C99 C104 -178.0(10) .
Fe4 N24 C100 C99 2.9(16) .
Fe4 N24 C100 C101 -179.5(10) .
Fe4 N25 C111 C112 0.4(17) .
Fe4 N25 C111 C116 179.4(12) .
Fe4 N26 C112 C111 7.2(17) .
Fe4 N26 C112 C113 -173.1(11) .
O1 N1 C1 C2 177.0(11) .
O1 N1 C1 C6 -2(2) .
O2 N2 C2 C1 -178.9(13) .
O2 N2 C2 C3 -6(2) .
O3 N3 C7 C8 178.1(11) .
O3 N3 C7 C11 -4(2) .
O4 N4 C8 C7 179.0(10) .
O4 N4 C8 C9 3(2) .
O5 N5 C13 C14 178.9(14) .
O5 N5 C13 C18 0(3) .
O6 N6 C14 C13 179.9(13) .
O6 N6 C14 C15 0(3) .
O7 N7 C33 C34 179.3(11) .
O7 N7 C33 C38 3(2) .
O8 N8 C34 C33 179.8(11) .
O8 N8 C34 C35 -1(2) .
O9 N11 C39 C40 -179.6(11) .
O9 N11 C39 C43 -2(2) .
O10 N10 C45 C44 -178.2(12) .
O10 N10 C45 C46 0(2) .
O11 N9AA C44 C45 -178.6(11) .
O11 N9AA C44 C49 5(2) .
O12 N12 C40 C0AA 5(2) .
O12 N12 C40 C39 179.9(11) .
O14 C53 C52 C51 177.7(13) .
O14 C53 C54 C55 -177.3(16) .
O14 C32A C31A C30A 55(2) .
O15 N15 C67 C68 -175.9(11) .
O15 N15 C67 C72 3(2) .
O16 N16 C68 C67 -175.7(12) .
O16 N16 C68 C69 1(2) .
O17 N17 C61 C62 -177.8(10) .
O17 N17 C61 C66 0.8(19) .
O18 N18 C62 C61 -174.1(10) .
O18 N18 C62 C63 3(2) .
O19 N19 C73 C74 -178.0(9) .
O19 N19 C73 C78 1.4(18) .
O20 N20 C74 C73 -178.2(9) .
O20 N20 C74 C75 1.8(18) .
O21 N21 C105 C106 176.5(11) .
O21 N21 C105 C110 0(2) .
O22 N22 C106 C105 175.8(11) .
O22 N22 C106 C107 -7(2) .
O23 N23 C99 C100 177.4(13) .
O23 N23 C99 C104 -6(2) .
O24 N24 C100 C99 -179.5(11) .
O24 N24 C100 C101 -2(2) .
O25 N25 C111 C112 178.8(11) .
O25 N25 C111 C116 -2(2) .
O26 N26 C112 C111 -179.3(12) .
O26 N26 C112 C113 0(2) .
O27 C87 C88 C89 178.4(14) .
O27 C90 C91 C92 61.1(18) .
O28 C96 C97 C98 177.0(13) .
N1 Fe1 N2 O2 -176.7(14) .
N1 Fe1 N2 C2 -3.8(13) .
N1 Fe1 N4 O4 108.5(9) .
N1 Fe1 N4 C8 -78.0(12) .
N1 O1 B1 O3 -62.0(15) .
N1 O1 B1 O5 61.1(14) .
N1 O1 B1 C20 179.4(11) .
N1 C1 C2 N2 -8.3(19) .
N1 C1 C2 C3 178.8(14) .
N1 C1 C6 C5 163.5(14) .
N2 Fe1 N4 O4 36.6(10) .
N2 Fe1 N4 C8 -149.9(11) .
N2 O2 B2AA O4 51.4(16) .
N2 O2 B2AA O6 -70.0(15) .
N2 O2 B2AA C24 174.8(12) .
N2 C2 C3 C4 175.8(16) .
N3 Fe1 N2 O2 -111.6(13) .
N3 Fe1 N2 C2 61.3(17) .
N3 Fe1 N4 O4 -175.3(10) .
N3 Fe1 N4 C8 -1.8(11) .
N3 O3 B1 O1 56.1(16) .
N3 O3 B1 O5 -64.1(16) .
N3 O3 B1 C20 175.8(11) .
N3 C7 C8 N4 -6.7(16) .
N3 C7 C8 C9 169.7(11) .
N3 C7 C11 C3AA 173.0(13) .
N4 Fe1 N2 O2 -48.2(13) .
N4 Fe1 N2 C2 124.7(14) .
N4 O4 B2AA O2 -62.9(15) .
N4 O4 B2AA O6 56.5(13) .
N4 O4 B2AA C24 175.4(10) .
N4 C8 C9 C10 166.4(13) .
N5 Fe1 N2 O2 108.1(13) .
N5 Fe1 N2 C2 -79.0(15) .
N5 Fe1 N4 O4 -111.9(10) .
N5 Fe1 N4 C8 61.6(14) .
N5 O5 B1 O1 -68.5(15) .
N5 O5 B1 O3 55.3(16) .
N5 O5 B1 C20 173.8(12) .
N5 C13 C14 N6 -3(2) .
N5 C13 C14 C15 176.7(16) .
N5 C13 C18 C17 -170(2) .
N5 C13 C18 C17A 157(2) .
N6 Fe1 N2 O2 38.9(13) .
N6 Fe1 N2 C2 -148.2(14) .
N6 Fe1 N4 O4 -48.1(10) .
N6 Fe1 N4 C8 125.4(11) .
N6 O6 B2AA O2 57.5(15) .
N6 O6 B2AA O4 -66.2(14) .
N6 O6 B2AA C24 172.9(11) .
N6 C14 C15 C16 154(2) .
N6 C14 C15 C16A -180(2) .
N7 Fe2 N12 O12 -110.3(12) .
N7 Fe2 N12 C40 76.3(14) .
N7 O7 B3 O9 67.4(14) .
N7 O7 B3 O11 -55.1(16) .
N7 O7 B3 C50 -168.3(11) .
N7 C33 C34 N8 3.7(17) .
N7 C33 C34 C35 -175.9(12) .
N7 C33 C38 C37 -175.8(15) .
N8 Fe2 N7 O7 178.5(13) .
N8 Fe2 N7 C33 0.5(12) .
N8 Fe2 N12 O12 -40.0(12) .
N8 Fe2 N12 C40 146.6(13) .
N8 O8 B4 O10 68.8(14) .
N8 O8 B4 O12 -52.4(15) .
N8 O8 B4 C57 -175.9(10) .
N8 C34 C35 C36 -170.9(14) .
N9AA Fe2 N7 O7 51.2(12) .
N9AA Fe2 N7 C33 -126.7(12) .
N9AA Fe2 N12 O12 109.4(12) .
N9AA Fe2 N12 C40 -63.9(16) .
N9AA O11 B3 O7 67.3(16) .
N9AA O11 B3 O9 -55.1(14) .
N9AA O11 B3 C50 -175.1(11) .
N9AA C44 C45 N10 6.7(18) .
N9AA C44 C45 C46 -171.4(13) .
N9AA C44 C49 C48 -178.0(13) .
N10 Fe2 N7 O7 113.4(12) .
N10 Fe2 N7 C33 -64.6(16) .
N10 Fe2 N12 O12 47.2(12) .
N10 Fe2 N12 C40 -126.2(13) .
N10 O10 B4 O8 -54.3(14) .
N10 O10 B4 O12 68.6(16) .
N10 O10 B4 C57 -174.0(11) .
N10 C45 C46 C47 -161.9(15) .
N11 Fe2 N7 O7 -36.4(12) .
N11 Fe2 N7 C33 145.7(13) .
N11 Fe2 N12 O12 175.2(13) .
N11 Fe2 N12 C40 1.8(12) .
N11 O9 B3 O7 -56.1(15) .
N11 O9 B3 O11 66.6(14) .
N11 O9 B3 C50 -179.1(11) .
N11 C39 C40 N12 8.1(17) .
N11 C39 C40 C0AA -176.8(13) .
N11 C39 C43 C42 -166.0(13) .
N12 Fe2 N7 O7 -106.7(12) .
N12 Fe2 N7 C33 75.4(13) .
N12 O12 B4 O8 64.1(15) .
N12 O12 B4 O10 -58.5(16) .
N12 O12 B4 C57 -171.9(12) .
N13 C19 C20 C21 -0.9(19) .
N13 C19 C20 B1 179.8(11) .
N14 C56 C57 C58 2.4(19) .
N14 C56 C57 B4 176.2(11) .
N15 Fe3 N17 O17 -31.7(9) .
N15 Fe3 N17 C61 156.3(11) .
N15 O15 B5 O17 -58.2(13) .
N15 O15 B5 O19 67.7(12) .
N15 O15 B5 C80 -170.8(10) .
N15 C67 C68 N16 7(2) .
N15 C67 C68 C69 -169.7(15) .
N15 C67 C72 C71 159(2) .
N15 C67 C72 C71A -173(2) .
N16 Fe3 N15 O15 171.1(11) .
N16 Fe3 N15 C67 -1.9(12) .
N16 Fe3 N17 O17 -106.1(9) .
N16 Fe3 N17 C61 81.9(11) .
N16 O16 B6 O18 66.0(12) .
N16 O16 B6 O20 -54.0(12) .
N16 O16 B6 C84 -174.5(9) .
N16 C68 C69 C70 -161.0(19) .
N16 C68 C69 C70A 163.2(16) .
N17 Fe3 N15 O15 47.9(10) .
N17 Fe3 N15 C67 -125.1(12) .
N17 O17 B5 O15 73.4(12) .
N17 O17 B5 O19 -52.2(12) .
N17 O17 B5 C80 -172.0(9) .
N17 C61 C62 N18 5.1(17) .
N17 C61 C62 C63 -172.0(12) .
N17 C61 C66 C65 159.9(13) .
N18 Fe3 N15 O15 108.2(11) .
N18 Fe3 N15 C67 -64.9(16) .
N18 Fe3 N17 O17 175.0(10) .
N18 Fe3 N17 C61 2.9(10) .
N18 O18 B6 O16 -53.6(13) .
N18 O18 B6 O20 65.6(14) .
N18 O18 B6 C84 -176.0(11) .
N18 C62 C63 C64 159.1(14) .
N19 Fe3 N15 O15 -38.2(10) .
N19 Fe3 N15 C67 148.7(12) .
N19 Fe3 N17 O17 53.1(9) .
N19 Fe3 N17 C61 -119.0(10) .
N19 O19 B5 O15 -54.3(11) .
N19 O19 B5 O17 69.9(11) .
N19 O19 B5 C80 -174.0(8) .
N19 C73 C74 N20 8.8(15) .
N19 C73 C74 C75 -171.1(11) .
N19 C73 C78 C77 -165.9(12) .
N20 Fe3 N15 O15 -111.1(10) .
N20 Fe3 N15 C67 75.8(13) .
N20 Fe3 N17 O17 113.2(9) .
N20 Fe3 N17 C61 -58.8(13) .
N20 O20 B6 O16 69.0(13) .
N20 O20 B6 O18 -52.4(15) .
N20 O20 B6 C84 -169.0(11) .
N20 C74 C75 C76 -174.4(12) .
N21 Fe4 N22 O22 -172.1(12) .
N21 Fe4 N22 C106 -2.8(12) .
N21 Fe4 N25 O25 39.6(12) .
N21 Fe4 N25 C111 -142.2(12) .
N21 O21 B7 O23 -64.3(15) .
N21 O21 B7 O25 56.1(16) .
N21 O21 B7 C93 175.6(10) .
N21 C105 C106 N22 -6.2(17) .
N21 C105 C106 C107 176.7(13) .
N21 C105 C110 C109 -164.6(14) .
N22 Fe4 N25 O25 111.1(11) .
N22 Fe4 N25 C111 -70.8(13) .
N22 O22 B8 O24 57.7(15) .
N22 O22 B8 O26 -65.4(14) .
N22 O22 B8 C118 178.3(10) .
N22 C106 C107 C108 -154.2(15) .
N23 Fe4 N22 O22 -109.2(12) .
N23 Fe4 N22 C106 60.1(17) .
N23 Fe4 N25 O25 -46.3(12) .
N23 Fe4 N25 C111 131.8(12) .
N23 O23 B7 O21 55.4(16) .
N23 O23 B7 O25 -71.7(15) .
N23 O23 B7 C93 180.0(12) .
N23 C99 C100 N24 -5.2(18) .
N23 C99 C100 C101 177.2(13) .
N23 C99 C104 C103 -164.5(14) .
N24 Fe4 N22 O22 -44.2(11) .
N24 Fe4 N22 C106 125.1(12) .
N24 Fe4 N25 O25 -108.0(12) .
N24 Fe4 N25 C111 70.1(14) .
N24 O24 B8 O22 -67.6(15) .
N24 O24 B8 O26 53.5(14) .
N24 O24 B8 C118 172.4(11) .
N24 C100 C101 C102 -163.2(13) .
N25 Fe4 N22 O22 112.9(11) .
N25 Fe4 N22 C106 -77.8(13) .
N25 O25 B7 O21 -61.2(15) .
N25 O25 B7 O23 65.6(14) .
N25 O25 B7 C93 174.4(11) .
N25 C111 C112 N26 -4.8(18) .
N25 C111 C112 C113 175.5(13) .
N25 C111 C116 C115 169.6(16) .
N25 C111 C116 C12 -156.9(18) .
N26 Fe4 N22 O22 42.5(11) .
N26 Fe4 N22 C106 -148.2(13) .
N26 Fe4 N25 O25 -175.7(13) .
N26 Fe4 N25 C111 2.5(12) .
N26 O26 B8 O22 56.0(15) .
N26 O26 B8 O24 -66.7(15) .
N26 O26 B8 C118 173.1(11) .
N26 C112 C113 C114 -168.7(17) .
N26 C112 C113 C1A 158.5(18) .
N27 Pd1 N13 C19 -91.9(9) .
N27 Pd1 N13 C23 89.6(9) .
N27 C79 C80 C81 0(2) .
N27 C79 C80 B5 179.8(12) .
N28 Pd1 N13 C19 81.3(9) 2_766
N28 Pd1 N13 C23 -97.1(9) 2_766
N28 C117 C118 C119 5(2) .
N28 C117 C118 B8 -176.6(12) .
C0AA C41 C42 C43 62.3(15) .
C1 C2 C3 C4 -12(2) .
C2 C1 C6 C5 -15.8(19) .
C2 C3 C4 C5 43.2(19) .
C3 C4 C5 C6 -64.8(18) .
C4 C5 C6 C1 48.8(18) .
C6 C1 C2 N2 171.1(13) .
C6 C1 C2 C3 -2(2) .
C7 C8 C9 C10 -9.4(17) .
C8 C7 C11 C3AA -9.7(19) .
C8 C9 C10 C3AA 43.8(17) .
C10 C3AA C11 C7 43.6(16) .
C11 C3AA C10 C9 -62.6(15) .
C11 C7 C8 N4 175.5(12) .
C11 C7 C8 C9 -8.1(19) .
C13 C14 C15 C16 -25(3) .
C13 C14 C15 C16A 0(3) .
C13 C18 C17A C16A 49(3) .
C14 C13 C18 C17 11(3) .
C14 C13 C18 C17A -22(3) .
C14 C15 C16 C17 46(3) .
C14 C15 C16A C17A 32(4) .
C15 C16 C17 C18 -42(4) .
C15 C16A C17A C18 -57(4) .
C16 C15 C16A C17A 133(7) .
C16 C17 C18 C13 14(4) .
C16 C17 C18 C17A 109(5) .
C17 C18 C17A C16A -50(3) .
C18 C13 C14 N6 175.8(16) .
C18 C13 C14 C15 -4(3) .
C19 N13 C23 C22 0.2(15) .
C19 C20 C21 C22 0.6(17) .
C19 C20 B1 O1 69.8(15) .
C19 C20 B1 O3 -52.5(16) .
C19 C20 B1 O5 -173.8(11) .
C20 C21 C22 C23 -0.1(17) .
C21 C20 B1 O1 -109.5(13) .
C21 C20 B1 O3 128.2(13) .
C21 C20 B1 O5 6.9(16) .
C21 C22 C23 N13 -0.3(19) .
C23 N13 C19 C20 0.4(16) .
C24 C25 C26 C27 -1(2) .
C25 C24 C29 C28 -3(2) .
C25 C24 B2AA O2 -164.5(12) .
C25 C24 B2AA O4 -39.4(17) .
C25 C24 B2AA O6 81.0(15) .
C25 C26 C27 C28 0(3) .
C25 C26 C27 O13A 174.0(14) .
C26 C27 C28 C29 -1(3) .
C26 C27 O13A C30A 19(2) .
C27 C28 C29 C24 2(3) .
C28 C27 O13A C30A -167.0(16) .
C29 C24 C25 C26 3(2) .
C29 C24 B2AA O2 13.0(19) .
C29 C24 B2AA O4 138.1(13) .
C29 C24 B2AA O6 -101.4(15) .
C33 C34 C35 C36 8.7(19) .
C34 C33 C38 C37 8(2) .
C34 C35 C36 C37 -31(2) .
C35 C36 C37 C38 41(3) .
C36 C37 C38 C33 -28(2) .
C38 C33 C34 N8 -179.6(13) .
C38 C33 C34 C35 1(2) .
C40 C0AA C41 C42 -42.4(16) .
C40 C39 C43 C42 11.6(19) .
C41 C0AA C40 N12 -174.4(15) .
C41 C0AA C40 C39 12(2) .
C41 C42 C43 C39 -44.4(16) .
C43 C39 C40 N12 -169.8(12) .
C43 C39 C40 C0AA 5(2) .
C44 C45 C46 C47 16(2) .
C45 C44 C49 C48 6.3(19) .
C45 C46 C47 C48 -50(2) .
C46 C47 C48 C49 66(2) .
C47 C48 C49 C44 -40(2) .
C49 C44 C45 N10 -177.2(13) .
C49 C44 C45 C46 5(2) .
C53 O14 C32A C31A 152.2(14) .
C53 C52 C51 C50 0.0 .
C52 C53 C54 C55 0.0 .
C52 C51 C50 C55 0.0 .
C52 C51 C50 B3 -169.5(13) .
C51 C50 C55 C54 0.0 .
C51 C50 B3 O7 -153.6(10) .
C51 C50 B3 O9 -30.3(16) .
C51 C50 B3 O11 88.4(12) .
C50 C55 C54 C53 0.0 .
C55 C50 B3 O7 37.1(17) .
C55 C50 B3 O9 160.4(10) .
C55 C50 B3 O11 -80.9(13) .
C54 C53 C52 C51 0.0 .
C56 N14 C60 C59 -2.0(18) .
C56 C57 C58 C59 -2.2(19) .
C56 C57 B4 O8 177.6(11) .
C56 C57 B4 O10 -62.8(15) .
C56 C57 B4 O12 53.4(18) .
C57 C58 C59 C60 0(2) .
C58 C57 B4 O8 -8.7(18) .
C58 C57 B4 O10 110.8(15) .
C58 C57 B4 O12 -132.9(14) .
C58 C59 C60 N14 2(2) .
C60 N14 C56 C57 -0.3(17) .
C61 C62 C63 C64 -24.2(19) .
C62 C61 C66 C65 -21.7(18) .
C62 C63 C64 C65 51.3(15) .
C63 C64 C65 C66 -67.9(14) .
C64 C65 C66 C61 50.7(16) .
C66 C61 C62 N18 -173.6(12) .
C66 C61 C62 C63 9(2) .
C67 C68 C69 C70 16(3) .
C67 C68 C69 C70A -20(2) .
C67 C72 C71A C70 -40(3) .
C68 C67 C72 C71 -22(3) .
C68 C67 C72 C71A 6(3) .
C68 C69 C70 C71A -54(3) .
C68 C69 C70A C71 48(3) .
C69 C70 C71A C72 69(3) .
C70 C69 C70A C71 -54(3) .
C71 C72 C71A C70 43(4) .
C72 C67 C68 N16 -171.9(15) .
C72 C67 C68 C69 11(3) .
C72 C71 C70A C69 -71(4) .
C73 C74 C75 C76 5.6(16) .
C74 C73 C78 C77 13.5(16) .
C74 C75 C76 C77 -41.5(14) .
C75 C76 C77 C78 66.0(14) .
C76 C77 C78 C73 -48.9(15) .
C78 C73 C74 N20 -170.7(10) .
C78 C73 C74 C75 9.4(17) .
C79 N27 C83 C82 -2(2) .
C79 C80 C81 C82 4(2) .
C79 C80 B5 O15 132.8(12) .
C79 C80 B5 O17 16.6(16) .
C79 C80 B5 O19 -104.7(13) .
C80 C81 C82 C83 -7(2) .
C81 C80 B5 O15 -46.9(17) .
C81 C80 B5 O17 -163.1(13) .
C81 C80 B5 O19 75.6(16) .
C81 C82 C83 N27 6(2) .
C83 N27 C79 C80 -0.8(19) .
C84 C85 C86 C87 -3(3) .
C85 C84 C89 C88 1(2) .
C85 C84 B6 O16 171.9(12) .
C85 C84 B6 O18 -65.9(16) .
C85 C84 B6 O20 52.3(18) .
C85 C86 C87 O27 -176.4(14) .
C85 C86 C87 C88 4(2) .
C86 C87 C88 C89 -2(2) .
C87 O27 C90 C91 71.5(17) .
C87 C88 C89 C84 -1(3) .
C89 C84 C85 C86 1(2) .
C89 C84 B6 O16 -13.4(19) .
C89 C84 B6 O18 108.8(16) .
C89 C84 B6 O20 -132.9(15) .
C90 O27 C87 C86 11(2) .
C90 O27 C87 C88 -169.5(15) .
C90 C91 C92 O28 66.3(19) .
C92 O28 C96 C95 -8(2) .
C92 O28 C96 C97 168.5(14) .
C93 C94 C95 C96 4(3) .
C94 C93 C98 C97 0(2) .
C94 C93 B7 O21 75.3(17) .
C94 C93 B7 O23 -50.8(17) .
C94 C93 B7 O25 -158.5(13) .
C94 C95 C96 O28 178.0(16) .
C94 C95 C96 C97 2(3) .
C95 C96 C97 C98 -6(2) .
C96 O28 C92 C91 -176.8(15) .
C96 C97 C98 C93 6(2) .
C98 C93 C94 C95 -5(2) .
C98 C93 B7 O21 -96.9(16) .
C98 C93 B7 O23 137.0(14) .
C98 C93 B7 O25 29.3(19) .
C99 C100 C101 C102 14.1(18) .
C100 C99 C104 C103 12(2) .
C100 C101 C102 C103 -44.8(15) .
C101 C102 C103 C104 62.7(14) .
C102 C103 C104 C99 -43.2(16) .
C104 C99 C100 N24 178.4(13) .
C104 C99 C100 C101 1(2) .
C105 C106 C107 C108 22.3(19) .
C106 C105 C110 C109 19.1(18) .
C106 C107 C108 C109 -50(2) .
C107 C108 C109 C110 65.1(19) .
C108 C109 C110 C105 -47.6(17) .
C110 C105 C106 N22 170.4(12) .
C110 C105 C106 C107 -7(2) .
C111 C112 C113 C114 11(2) .
C111 C112 C113 C1A -22(2) .
C111 C116 C12 C114 -49(3) .
C112 C111 C116 C115 -12(2) .
C112 C111 C116 C12 22(2) .
C112 C113 C114 C12 -40(3) .
C112 C113 C1A C115 56(2) .
C113 C114 C12 C116 62(3) .
C114 C113 C1A C115 -27(2) .
C115 C116 C12 C114 47(3) .
C116 C111 C112 N26 176.2(14) .
C116 C111 C112 C113 -3(2) .
C116 C115 C1A C113 -67(2) .
C117 N28 C120 C3CA 5.7(18) .
C117 C118 C119 C3CA -4(2) .
C117 C118 B8 O22 -144.8(12) .
C117 C118 B8 O24 -23.3(18) .
C117 C118 B8 O26 98.2(14) .
C119 C3CA C120 N28 -5(2) .
C119 C118 B8 O22 33.7(17) .
C119 C118 B8 O24 155.3(13) .
C119 C118 B8 O26 -83.2(17) .
C120 N28 C117 C118 -5.6(19) .
C120 C3CA C119 C118 4(2) .
B1 O1 N1 Fe1 3.6(15) .
B1 O1 N1 C1 -167.2(12) .
B1 O3 N3 Fe1 5.6(18) .
B1 O3 N3 C7 -166.5(13) .
B1 O5 N5 Fe1 10.5(19) .
B1 O5 N5 C13 -162.9(15) .
B1 C20 C21 C22 179.9(11) .
B2AA O2 N2 Fe1 11.9(19) .
B2AA O2 N2 C2 -161.3(14) .
B2AA O4 N4 Fe1 8.5(15) .
B2AA O4 N4 C8 -165.2(12) .
B2AA O6 N6 Fe1 9.4(17) .
B2AA O6 N6 C14 -170.6(14) .
B2AA C24 C25 C26 -179.7(12) .
B2AA C24 C29 C28 179.2(14) .
B3 O7 N7 Fe2 -11.1(18) .
B3 O7 N7 C33 167.0(13) .
B3 O9 N11 Fe2 -11.3(15) .
B3 O9 N11 C39 160.5(13) .
B3 O11 N9AA Fe2 -9.5(16) .
B3 O11 N9AA C44 165.1(12) .
B3 C50 C55 C54 169.0(14) .
B4 O8 N8 Fe2 -14.1(15) .
B4 O8 N8 C34 162.3(12) .
B4 O10 N10 Fe2 -11.2(17) .
B4 O10 N10 C45 159.8(13) .
B4 O12 N12 Fe2 -6.8(18) .
B4 O12 N12 C40 167.2(13) .
B4 C57 C58 C59 -176.2(12) .
B5 O15 N15 Fe3 -9.3(14) .
B5 O15 N15 C67 164.1(12) .
B5 O17 N17 Fe3 -17.8(13) .
B5 O17 N17 C61 154.6(11) .
B5 O19 N19 Fe3 -14.6(11) .
B5 O19 N19 C73 154.1(11) .
B5 C80 C81 C82 -176.0(13) .
B6 O16 N16 Fe3 -12.3(13) .
B6 O16 N16 C68 153.2(12) .
B6 O18 N18 Fe3 -10.8(15) .
B6 O18 N18 C62 159.8(13) .
B6 O20 N20 Fe3 -13.3(15) .
B6 O20 N20 C74 159.4(12) .
B6 C84 C85 C86 176.2(14) .
B6 C84 C89 C88 -173.6(14) .
B7 O21 N21 Fe4 7.5(17) .
B7 O21 N21 C105 -163.7(12) .
B7 O23 N23 Fe4 10.7(18) .
B7 O23 N23 C99 -160.8(13) .
B7 O25 N25 Fe4 0.0(17) .
B7 O25 N25 C111 -178.3(12) .
B7 C93 C94 C95 -177.4(14) .
B7 C93 C98 C97 172.4(14) .
B8 O22 N22 Fe4 5.4(16) .
B8 O22 N22 C106 -164.6(12) .
B8 O24 N24 Fe4 11.9(16) .
B8 O24 N24 C100 -165.6(12) .
B8 O26 N26 Fe4 11.7(17) .
B8 O26 N26 C112 -161.6(14) .
B8 C118 C119 C3CA 177.5(13) .
C16A C15 C16 C17 -43(4) .
C70A C69 C70 C71A 36(2) .
C70A C71 C72 C67 59(4) .
C70A C71 C72 C71A -48(4) .
C1A C113 C114 C12 70(3) .
C1A C115 C116 C111 45(2) .
C1A C115 C116 C12 -52(3) .
C32A O14 C53 C52 -174.7(13) .
C32A O14 C53 C54 3(2) .
C32A C31A C30A O13A 175.5(15) .
C31A C30A O13A C27 171.0(13) .
O13A C27 C28 C29 -175.4(13) .

loop_
_exptl_oxdiff_crystal_face_indexfrac_h
_exptl_oxdiff_crystal_face_indexfrac_k
_exptl_oxdiff_crystal_face_indexfrac_l
_exptl_oxdiff_crystal_face_x
_exptl_oxdiff_crystal_face_y
_exptl_oxdiff_crystal_face_z
-8.8224 10.8140 6.4287 -0.3592 -0.1073 0.9271
-4.6152 12.6690 -8.2322 -0.9531 -0.2829 0.1071
-0.9435 9.1009 -12.4495 -0.9054 -0.2684 -0.3289
7.3996 -5.1138 -11.9339 -0.1304 -0.0380 -0.9907
2.9192 -11.2250 10.5179 0.9534 0.2828 0.1053
-1.4373 2.1384 14.4761 0.2862 0.4663 0.8370
-9.5875 6.5000 -9.9999 -0.5221 -0.8529 0.0001
7.2810 -6.3232 -11.4415 -0.0378 -0.0603 -0.9975
8.4784 -5.5688 11.3034 0.5178 0.8457 0.1288
11.9939 -1.0176 6.0043 0.0212 1.0225 -0.1192
0.9967 8.9911 9.0038 -0.3431 0.6214 0.6829
10.9919 2.9943 -1.9979 -0.4368 0.7745 -0.3715
11.9922 -0.0039 -4.9989 -0.3455 0.6604 -0.6426
-7.9928 -6.9907 -4.0036 0.4745 -0.8811 -0.1449
-11.9916 -1.9943 2.9981 0.4179 -0.7830 0.4836
-1.9948 -6.0161 13.0029 0.7751 0.1632 0.5428
1.9988 -3.9859 -14.0042 -0.1653 -0.4586 -0.8856
-2.9994 -0.9807 -14.0050 -0.2699 -0.7292 -0.6348
-12.9954 8.0122 0.9982 -0.2572 -0.6631 0.7083
